data_4310676
loop_
_publ_author_name
'Hiroyuki Furuta'
'Tatsuki Morimoto'
'Atsuhiro Osuka'

_publ_contact_author_email hfuruta@cstf.Kyushu-u.ac.jp
_publ_contact_author_fax +81-92-651-5606
_publ_contact_author_name 'Hiroyuki Furuta'
_publ_contact_author_phone +81-92-642-3548
_publ_section_title
;
 Structures and Ligand Exchange of N-Confused Porphyrin Dimer Complexes
 with Group 12 Metals
;
_journal_name_full 'Inorganic Chemistry'
_journal_page_first 1618
_journal_page_last 1624
_journal_paper_doi 10.1021/ic035294e
_journal_volume 43
_journal_year 2004
_chemical_formula_moiety 'C70 H54 Cd2 N8 '
_chemical_formula_sum 'C70 H54 Cd2 N8'
_chemical_formula_weight 1232.07
_space_group_IT_number 2
_symmetry_cell_setting triclinic
_symmetry_Int_Tables_number 2
_symmetry_space_group_name_Hall '-P 1'
_symmetry_space_group_name_H-M 'P -1'
_cell_angle_alpha 63.24(6)
_cell_angle_beta 78.22(6)
_cell_angle_gamma 67.43(6)
_cell_formula_units_Z 2
_cell_length_a 12.379(8)
_cell_length_b 15.64(1)
_cell_length_c 17.46(1)
_cell_measurement_reflns_used 26831
_cell_measurement_temperature 123.1
_cell_measurement_theta_max 27.4
_cell_measurement_theta_min 3.0
_cell_volume 2785(4)
_computing_cell_refinement PROCESS
_computing_data_collection PROCESS
_computing_data_reduction CrystalStructure
_computing_publication_material 'CrystalStructure Ver. 3.5.1'
_computing_structure_refinement CRYSTALS
_computing_structure_solution 'DIRDIF99 (PATTY)'
_diffrn_detector_area_resol_mean 10.00
_diffrn_measured_fraction_theta_full 0.6779
_diffrn_measured_fraction_theta_max 0.6779
_diffrn_measurement_device_type 'Rigaku RAXIS-RAPID'
_diffrn_measurement_method \w
_diffrn_radiation_type 'Mo K\a'
_diffrn_radiation_wavelength 0.7107
_diffrn_reflns_av_R_equivalents 0.092
_diffrn_reflns_limit_h_max 15
_diffrn_reflns_limit_h_min -15
_diffrn_reflns_limit_k_max 20
_diffrn_reflns_limit_k_min -20
_diffrn_reflns_limit_l_max 21
_diffrn_reflns_limit_l_min -22
_diffrn_reflns_number 11492
_diffrn_reflns_theta_full 27.40
_diffrn_reflns_theta_max 27.40
_exptl_absorpt_coefficient_mu 0.817
_exptl_absorpt_correction_type none
_exptl_crystal_colour green
_exptl_crystal_density_diffrn 1.469
_exptl_crystal_density_method 'not measured'
_exptl_crystal_description prism
_exptl_crystal_F_000 1252.00
_exptl_crystal_size_max 0.20
_exptl_crystal_size_mid 0.20
_exptl_crystal_size_min 0.10
_refine_diff_density_max 1.47
_refine_diff_density_min -1.15
_refine_ls_extinction_method none
_refine_ls_goodness_of_fit_ref 0.991
_refine_ls_hydrogen_treatment refall
_refine_ls_number_parameters 745
_refine_ls_number_reflns 4499
_refine_ls_R_factor_gt 0.0850
_refine_ls_shift/su_max 0.0070
_refine_ls_structure_factor_coef F
_refine_ls_weighting_details 'w = 1/[0.0080Fo^2^ + 3.0000\s(Fo^2^) + 0.5000]'
_refine_ls_weighting_scheme calc
_refine_ls_wR_factor_ref 0.1100
_reflns_number_gt 4499
_reflns_number_total 8592
_reflns_threshold_expression F^2^>2.0\s(F^2^)
_cod_data_source_file ic035294esi20031110_102443_2.cif
_cod_data_source_block '_diphenyl-NCP-Cd-dimer(8)'
_cod_original_cell_volume 2784(3)
_cod_original_sg_symbol_H-M 'P -1 '
_cod_original_formula_sum 'C70 H54 Cd2 N8 '
_cod_database_code 4310676

loop_
_symmetry_equiv_pos_as_xyz
x,y,z
-x,-y,-z

loop_
_atom_site_label
_atom_site_type_symbol
_atom_site_fract_x
_atom_site_fract_y
_atom_site_fract_z
_atom_site_U_iso_or_equiv
_atom_site_adp_type
_atom_site_occupancy
_atom_site_symmetry_multiplicity
_atom_site_calc_flag
_atom_site_refinement_flags
_atom_site_disorder_assembly
_atom_site_disorder_group
Cd(1) Cd -0.17229(9) 0.73069(8) 0.25748(7) 0.0463(3) Uani 1.00 1 d . . .
Cd(2) Cd 0.02355(9) 0.35964(8) 0.27799(7) 0.0456(3) Uani 1.00 1 d . . .
N(1) N 0.071(1) 0.4615(9) 0.3109(7) 0.044(3) Uani 1.00 1 d . . .
N(2) N -0.052(1) 0.8266(9) 0.1958(7) 0.049(4) Uani 1.00 1 d . . .
N(3) N -0.297(1) 0.8677(9) 0.2720(8) 0.054(4) Uani 1.00 1 d . . .
N(4) N -0.2323(9) 0.6471(8) 0.3925(7) 0.043(3) Uani 1.00 1 d . . .
N(5) N -0.159(1) 0.6543(8) 0.1731(7) 0.044(3) Uani 1.00 1 d . . .
N(6) N 0.143(1) 0.3534(9) 0.1614(7) 0.048(4) Uani 1.00 1 d . . .
N(7) N 0.074(1) 0.1945(9) 0.3171(7) 0.048(3) Uani 1.00 1 d . . .
N(8) N -0.160(1) 0.3560(9) 0.3193(7) 0.048(4) Uani 1.00 1 d . . .
C(1) C 0.003(1) 0.516(1) 0.3602(9) 0.048(4) Uani 1.00 1 d . . .
C(2) C 0.022(1) 0.609(1) 0.3287(8) 0.041(4) Uani 1.00 1 d . . .
C(3) C 0.130(1) 0.518(1) 0.2538(9) 0.047(4) Uani 1.00 1 d . . .
C(4) C 0.102(1) 0.613(1) 0.2600(9) 0.043(4) Uani 1.00 1 d . . .
C(5) C 0.141(1) 0.698(1) 0.1982(9) 0.050(4) Uani 1.00 1 d . . .
C(6) C 0.065(1) 0.799(1) 0.1772(8) 0.043(4) Uani 1.00 1 d . . .
C(7) C 0.099(1) 0.888(1) 0.129(1) 0.055(5) Uani 1.00 1 d . . .
C(8) C 0.004(2) 0.968(1) 0.122(1) 0.059(5) Uani 1.00 1 d . . .
C(9) C -0.092(1) 0.931(1) 0.1623(9) 0.049(4) Uani 1.00 1 d . . .
C(10) C -0.207(1) 0.993(1) 0.167(1) 0.055(5) Uani 1.00 1 d . . .
C(11) C -0.303(1) 0.965(1) 0.220(1) 0.055(5) Uani 1.00 1 d . . .
C(12) C -0.417(1) 1.032(1) 0.238(1) 0.062(5) Uani 1.00 1 d . . .
C(13) C -0.473(1) 0.976(1) 0.301(1) 0.063(5) Uani 1.00 1 d . . .
C(14) C -0.394(1) 0.870(1) 0.325(1) 0.051(4) Uani 1.00 1 d . . .
C(15) C -0.412(1) 0.789(1) 0.398(1) 0.055(5) Uani 1.00 1 d . . .
C(16) C -0.331(1) 0.687(1) 0.4308(9) 0.052(4) Uani 1.00 1 d . . .
C(17) C -0.345(1) 0.611(1) 0.517(1) 0.051(4) Uani 1.00 1 d . . .
C(18) C -0.255(1) 0.524(1) 0.5251(9) 0.049(4) Uani 1.00 1 d . . .
C(19) C -0.184(1) 0.549(1) 0.4472(8) 0.045(4) Uani 1.00 1 d . . .
C(20) C -0.079(1) 0.480(1) 0.4308(9) 0.046(4) Uani 1.00 1 d . . .
C(21) C 0.257(1) 0.672(1) 0.152(1) 0.055(5) Uani 1.00 1 d . . .
C(22) C 0.350(1) 0.585(1) 0.196(1) 0.056(5) Uani 1.00 1 d . . .
C(23) C 0.454(1) 0.558(1) 0.153(1) 0.064(6) Uani 1.00 1 d . . .
C(24) C 0.470(2) 0.614(2) 0.066(1) 0.070(6) Uani 1.00 1 d . . .
C(25) C 0.380(2) 0.702(1) 0.023(1) 0.068(6) Uani 1.00 1 d . . .
C(26) C 0.274(1) 0.728(1) 0.0657(9) 0.053(5) Uani 1.00 1 d . . .
C(27) C -0.044(1) 0.368(1) 0.4824(9) 0.046(4) Uani 1.00 1 d . . .
C(28) C -0.129(1) 0.320(1) 0.5221(9) 0.051(4) Uani 1.00 1 d . . .
C(29) C -0.094(1) 0.218(1) 0.5816(9) 0.051(4) Uani 1.00 1 d . . .
C(30) C 0.022(2) 0.164(1) 0.602(1) 0.066(6) Uani 1.00 1 d . . .
C(31) C 0.109(1) 0.208(1) 0.561(1) 0.057(5) Uani 1.00 1 d . . .
C(32) C 0.075(1) 0.310(1) 0.501(1) 0.055(5) Uani 1.00 1 d . . .
C(33) C -0.179(1) 0.563(1) 0.1937(9) 0.042(4) Uani 1.00 1 d . . .
C(34) C -0.102(1) 0.510(1) 0.1526(9) 0.044(4) Uani 1.00 1 d . . .
C(35) C -0.068(1) 0.654(1) 0.1168(9) 0.045(4) Uani 1.00 1 d . . .
C(36) C -0.024(1) 0.563(1) 0.1010(8) 0.044(4) Uani 1.00 1 d . . .
C(37) C 0.080(1) 0.534(1) 0.0542(8) 0.045(4) Uani 1.00 1 d . . .
C(38) C 0.154(1) 0.431(1) 0.0786(9) 0.051(4) Uani 1.00 1 d . . .
C(39) C 0.248(1) 0.388(1) 0.028(1) 0.048(4) Uani 1.00 1 d . . .
C(40) C 0.293(1) 0.289(1) 0.080(1) 0.047(4) Uani 1.00 1 d . . .
C(41) C 0.228(1) 0.269(1) 0.160(1) 0.053(5) Uani 1.00 1 d . . .
C(42) C 0.247(1) 0.167(1) 0.224(1) 0.058(5) Uani 1.00 1 d . . .
C(43) C 0.173(1) 0.134(1) 0.295(1) 0.050(4) Uani 1.00 1 d . . .
C(44) C 0.181(1) 0.028(1) 0.342(1) 0.058(5) Uani 1.00 1 d . . .
C(45) C 0.077(1) 0.030(1) 0.391(1) 0.055(5) Uani 1.00 1 d . . .
C(46) C 0.012(1) 0.133(1) 0.3714(8) 0.049(4) Uani 1.00 1 d . . .
C(47) C -0.110(1) 0.171(1) 0.398(1) 0.054(5) Uani 1.00 1 d . . .
C(48) C -0.188(1) 0.271(1) 0.3693(9) 0.054(5) Uani 1.00 1 d . . .
C(49) C -0.312(2) 0.297(1) 0.391(1) 0.073(6) Uani 1.00 1 d . . .
C(50) C -0.361(1) 0.399(1) 0.352(1) 0.054(5) Uani 1.00 1 d . . .
C(51) C -0.265(1) 0.438(1) 0.3072(9) 0.050(4) Uani 1.00 1 d . . .
C(52) C -0.278(1) 0.542(1) 0.2551(9) 0.048(4) Uani 1.00 1 d . . .
C(53) C 0.111(1) 0.616(1) -0.023(1) 0.047(4) Uani 1.00 1 d . . .
C(54) C 0.230(1) 0.608(1) -0.047(1) 0.057(5) Uani 1.00 1 d . . .
C(55) C 0.258(1) 0.683(1) -0.1213(9) 0.060(5) Uani 1.00 1 d . . .
C(56) C 0.175(1) 0.763(1) -0.175(1) 0.057(5) Uani 1.00 1 d . . .
C(57) C 0.051(1) 0.775(1) -0.1474(9) 0.055(5) Uani 1.00 1 d . . .
C(58) C 0.026(1) 0.700(1) -0.0742(9) 0.050(4) Uani 1.00 1 d . . .
C(59) C -0.383(1) 0.620(1) 0.2587(9) 0.051(4) Uani 1.00 1 d . . .
C(60) C -0.433(1) 0.704(1) 0.184(1) 0.058(5) Uani 1.00 1 d . . .
C(61) C -0.543(2) 0.778(1) 0.185(1) 0.067(6) Uani 1.00 1 d . . .
C(62) C -0.606(1) 0.765(1) 0.264(1) 0.066(6) Uani 1.00 1 d . . .
C(63) C -0.560(1) 0.686(1) 0.338(1) 0.069(6) Uani 1.00 1 d . . .
C(64) C -0.451(1) 0.613(1) 0.340(1) 0.058(5) Uani 1.00 1 d . . .
C(65) C 0.2218(9) 0.097(1) 0.025(1) 0.082(5) Uiso 1.00 1 d . . .
C(66) C 0.332(1) 0.042(1) -0.015(1) 0.071(5) Uiso 1.00 1 d . . .
C(67) C 0.4452(9) 0.032(1) 0.016(1) 0.056(4) Uiso 1.00 1 d . . .
C(68) C 0.566(4) 0.793(3) 0.635(3) 0.26(2) Uiso 1.00 1 d . . .
C(69) C 0.593(3) 0.874(3) 0.562(3) 0.32(3) Uiso 1.00 1 d . . .
C(70) C 0.484(4) 0.969(3) 0.524(3) 0.24(2) Uiso 1.00 1 d . . .
H(1) H 0.004(1) 0.654(1) 0.3695(8) 0.051(5) Uiso 1.00 1 c . . .
H(2) H 0.185(1) 0.498(1) 0.2129(9) 0.063(6) Uiso 1.00 1 c . . .
H(3) H 0.177(1) 0.889(1) 0.110(1) 0.068(6) Uiso 1.00 1 c . . .
H(4) H -0.001(2) 1.037(1) 0.093(1) 0.073(6) Uiso 1.00 1 c . . .
H(5) H -0.224(1) 1.063(1) 0.130(1) 0.067(6) Uiso 1.00 1 c . . .
H(6) H -0.443(1) 1.104(1) 0.206(1) 0.072(6) Uiso 1.00 1 c . . .
H(7) H -0.546(1) 1.000(1) 0.327(1) 0.071(6) Uiso 1.00 1 c . . .
H(8) H -0.483(1) 0.803(1) 0.429(1) 0.065(6) Uiso 1.00 1 c . . .
H(9) H -0.405(1) 0.622(1) 0.558(1) 0.060(5) Uiso 1.00 1 c . . .
H(10) H -0.242(1) 0.460(1) 0.5722(9) 0.064(6) Uiso 1.00 1 c . . .
H(11) H 0.340(1) 0.546(1) 0.255(1) 0.073(7) Uiso 1.00 1 c . . .
H(12) H 0.516(1) 0.500(1) 0.184(1) 0.084(8) Uiso 1.00 1 c . . .
H(13) H 0.541(2) 0.591(2) 0.037(1) 0.094(9) Uiso 1.00 1 c . . .
H(14) H 0.392(2) 0.743(1) -0.035(1) 0.088(8) Uiso 1.00 1 c . . .
H(15) H 0.211(1) 0.784(1) 0.0341(9) 0.071(7) Uiso 1.00 1 c . . .
H(16) H -0.209(1) 0.358(1) 0.5098(9) 0.065(6) Uiso 1.00 1 c . . .
H(17) H -0.151(1) 0.185(1) 0.6063(9) 0.062(6) Uiso 1.00 1 c . . .
H(18) H 0.041(2) 0.096(1) 0.644(1) 0.081(7) Uiso 1.00 1 c . . .
H(19) H 0.189(1) 0.170(1) 0.574(1) 0.073(6) Uiso 1.00 1 c . . .
H(20) H 0.132(1) 0.342(1) 0.471(1) 0.068(6) Uiso 1.00 1 c . . .
H(21) H -0.093(1) 0.444(1) 0.1306(9) 0.056(5) Uiso 1.00 1 c . . .
H(22) H -0.036(1) 0.707(1) 0.0901(9) 0.053(5) Uiso 1.00 1 c . . .
H(23) H 0.268(1) 0.422(1) -0.031(1) 0.056(5) Uiso 1.00 1 c . . .
H(24) H 0.357(1) 0.240(1) 0.066(1) 0.056(5) Uiso 1.00 1 c . . .
H(25) H 0.318(1) 0.117(1) 0.220(1) 0.065(5) Uiso 1.00 1 c . . .
H(26) H 0.242(1) -0.029(1) 0.336(1) 0.065(6) Uiso 1.00 1 c . . .
H(27) H 0.056(1) -0.028(1) 0.431(1) 0.067(6) Uiso 1.00 1 c . . .
H(28) H -0.142(1) 0.121(1) 0.438(1) 0.065(6) Uiso 1.00 1 c . . .
H(29) H -0.350(2) 0.249(1) 0.427(1) 0.088(7) Uiso 1.00 1 c . . .
H(30) H -0.442(1) 0.437(1) 0.353(1) 0.065(6) Uiso 1.00 1 c . . .
H(31) H 0.289(1) 0.554(1) -0.010(1) 0.072(6) Uiso 1.00 1 c . . .
H(32) H 0.338(1) 0.679(1) -0.1369(9) 0.074(7) Uiso 1.00 1 c . . .
H(33) H 0.196(1) 0.809(1) -0.229(1) 0.077(7) Uiso 1.00 1 c . . .
H(34) H -0.010(1) 0.834(1) -0.1774(9) 0.065(6) Uiso 1.00 1 c . . .
H(35) H -0.053(1) 0.701(1) -0.0600(9) 0.066(6) Uiso 1.00 1 c . . .
H(36) H -0.392(1) 0.712(1) 0.130(1) 0.072(6) Uiso 1.00 1 c . . .
H(37) H -0.573(2) 0.836(1) 0.134(1) 0.082(7) Uiso 1.00 1 c . . .
H(38) H -0.683(1) 0.810(1) 0.265(1) 0.082(7) Uiso 1.00 1 c . . .
H(39) H -0.603(1) 0.683(1) 0.391(1) 0.084(7) Uiso 1.00 1 c . . .
H(40) H -0.419(1) 0.559(1) 0.393(1) 0.072(6) Uiso 1.00 1 c . . .
H(41) H 0.2228(9) 0.163(1) 0.011(1) 0.098(7) Uiso 1.00 1 c . . .
H(42) H 0.1547(9) 0.103(1) 0.002(1) 0.098(7) Uiso 1.00 1 c . . .
H(43) H 0.2196(9) 0.061(1) 0.086(1) 0.098(7) Uiso 1.00 1 c . . .
H(44) H 0.331(1) -0.024(1) -0.001(1) 0.086(6) Uiso 1.00 1 c . . .
H(45) H 0.334(1) 0.078(1) -0.076(1) 0.086(6) Uiso 1.00 1 c . . .
H(46) H 0.4410(9) -0.002(1) 0.077(1) 0.067(5) Uiso 1.00 1 c . . .
H(47) H 0.4465(9) 0.098(1) 0.000(1) 0.067(5) Uiso 1.00 1 c . . .
H(48) H 0.632(4) 0.734(3) 0.652(3) 0.31(2) Uiso 1.00 1 c . . .
H(49) H 0.544(4) 0.819(3) 0.678(3) 0.31(2) Uiso 1.00 1 c . . .
H(50) H 0.502(4) 0.778(3) 0.628(3) 0.31(2) Uiso 1.00 1 c . . .
H(51) H 0.656(3) 0.889(3) 0.571(3) 0.38(4) Uiso 1.00 1 c . . .
H(52) H 0.615(3) 0.847(3) 0.521(3) 0.38(4) Uiso 1.00 1 c . . .
H(53) H 0.455(4) 0.988(3) 0.571(3) 0.29(3) Uiso 1.00 1 c . . .
H(54) H 0.427(4) 0.954(3) 0.509(3) 0.29(3) Uiso 1.00 1 c . . .

loop_
_atom_site_aniso_label
_atom_site_aniso_U_11
_atom_site_aniso_U_22
_atom_site_aniso_U_33
_atom_site_aniso_U_12
_atom_site_aniso_U_13
_atom_site_aniso_U_23
Cd(1) 0.0457(6) 0.0494(7) 0.0481(7) -0.0242(5) 0.0042(5) -0.0192(5)
Cd(2) 0.0473(6) 0.0448(6) 0.0486(7) -0.0246(5) 0.0001(5) -0.0157(5)
N(1) 0.046(6) 0.050(7) 0.039(6) -0.030(6) 0.003(5) -0.011(5)
N(2) 0.050(7) 0.057(7) 0.045(7) -0.028(6) 0.001(6) -0.018(6)
N(3) 0.054(7) 0.046(7) 0.056(8) -0.022(6) 0.003(6) -0.014(6)
N(4) 0.039(6) 0.047(7) 0.050(7) -0.022(5) 0.013(5) -0.025(6)
N(5) 0.044(6) 0.050(7) 0.044(6) -0.021(6) -0.006(5) -0.016(5)
N(6) 0.044(7) 0.058(8) 0.048(7) -0.031(6) 0.003(5) -0.019(6)
N(7) 0.054(7) 0.043(6) 0.047(7) -0.022(6) 0.005(6) -0.018(6)
N(8) 0.063(8) 0.053(7) 0.045(7) -0.034(7) 0.014(6) -0.028(6)
C(1) 0.043(8) 0.049(8) 0.052(9) -0.016(7) -0.011(7) -0.017(7)
C(2) 0.037(7) 0.056(8) 0.034(7) -0.023(7) 0.003(5) -0.019(6)
C(3) 0.042(8) 0.066(9) 0.049(8) -0.032(7) 0.010(6) -0.029(7)
C(4) 0.045(8) 0.044(7) 0.041(7) -0.021(6) -0.001(6) -0.013(6)
C(5) 0.049(8) 0.056(9) 0.050(8) -0.032(8) -0.005(7) -0.012(7)
C(6) 0.041(8) 0.043(8) 0.040(7) -0.019(7) 0.001(6) -0.011(6)
C(7) 0.048(9) 0.06(1) 0.06(1) -0.027(8) 0.006(7) -0.026(8)
C(8) 0.08(1) 0.049(9) 0.054(9) -0.034(9) -0.005(8) -0.015(7)
C(9) 0.06(1) 0.047(8) 0.045(8) -0.030(8) -0.004(7) -0.015(7)
C(10) 0.056(9) 0.050(9) 0.06(1) -0.016(8) 0.004(8) -0.029(8)
C(11) 0.05(1) 0.043(8) 0.07(1) -0.015(8) -0.007(8) -0.018(8)
C(12) 0.06(1) 0.07(1) 0.049(9) -0.030(9) -0.011(8) -0.008(8)
C(13) 0.045(9) 0.055(9) 0.08(1) -0.004(8) -0.013(8) -0.023(9)
C(14) 0.040(8) 0.059(9) 0.055(9) -0.011(7) -0.004(7) -0.028(8)
C(15) 0.046(9) 0.061(9) 0.057(9) -0.028(8) 0.006(7) -0.018(8)
C(16) 0.055(9) 0.060(9) 0.046(8) -0.038(8) 0.010(7) -0.017(7)
C(17) 0.043(8) 0.039(7) 0.07(1) -0.013(7) 0.020(7) -0.027(7)
C(18) 0.049(8) 0.06(1) 0.049(9) -0.029(8) 0.012(7) -0.033(8)
C(19) 0.047(8) 0.064(9) 0.037(7) -0.034(8) 0.014(6) -0.026(7)
C(20) 0.048(8) 0.056(9) 0.040(8) -0.027(7) 0.000(6) -0.017(7)
C(21) 0.048(9) 0.07(1) 0.055(9) -0.039(8) 0.002(7) -0.018(8)
C(22) 0.06(1) 0.07(1) 0.050(9) -0.048(9) 0.005(7) -0.020(8)
C(23) 0.05(1) 0.08(1) 0.08(1) -0.036(9) 0.019(9) -0.04(1)
C(24) 0.06(1) 0.10(1) 0.08(1) -0.05(1) 0.028(9) -0.05(1)
C(25) 0.06(1) 0.08(1) 0.07(1) -0.04(1) 0.019(9) -0.04(1)
C(26) 0.057(9) 0.07(1) 0.048(9) -0.041(9) 0.009(7) -0.028(8)
C(27) 0.055(9) 0.047(8) 0.041(8) -0.028(7) 0.010(7) -0.016(6)
C(28) 0.06(1) 0.054(8) 0.047(8) -0.033(8) 0.003(7) -0.019(7)
C(29) 0.053(9) 0.047(8) 0.056(9) -0.025(8) 0.012(7) -0.021(7)
C(30) 0.10(1) 0.048(9) 0.06(1) -0.04(1) -0.009(9) -0.009(8)
C(31) 0.06(1) 0.059(9) 0.06(1) -0.026(8) -0.010(8) -0.025(8)
C(32) 0.06(1) 0.045(8) 0.06(1) -0.025(8) -0.011(8) -0.016(7)
C(33) 0.038(7) 0.047(8) 0.041(7) -0.017(7) -0.002(6) -0.016(6)
C(34) 0.034(7) 0.058(8) 0.047(8) -0.023(7) 0.001(6) -0.022(7)
C(35) 0.037(7) 0.047(8) 0.048(8) -0.017(6) -0.001(6) -0.014(7)
C(36) 0.054(8) 0.043(7) 0.033(7) -0.030(7) -0.014(6) 0.001(6)
C(37) 0.046(8) 0.063(9) 0.034(7) -0.031(7) -0.003(6) -0.017(7)
C(38) 0.057(9) 0.055(9) 0.051(9) -0.033(8) 0.001(7) -0.020(7)
C(39) 0.034(7) 0.048(8) 0.057(9) -0.013(7) -0.001(6) -0.020(7)
C(40) 0.036(8) 0.043(8) 0.062(9) -0.003(6) 0.006(7) -0.033(7)
C(41) 0.06(1) 0.045(8) 0.058(9) -0.017(8) -0.012(8) -0.019(7)
C(42) 0.055(9) 0.038(8) 0.07(1) -0.011(7) -0.009(8) -0.013(7)
C(43) 0.051(9) 0.045(8) 0.059(9) -0.020(7) 0.005(7) -0.025(7)
C(44) 0.047(9) 0.044(8) 0.07(1) -0.016(7) 0.003(8) -0.014(8)
C(45) 0.07(1) 0.044(8) 0.049(9) -0.024(8) -0.015(8) -0.012(7)
C(46) 0.07(1) 0.055(9) 0.031(7) -0.031(8) -0.001(7) -0.016(6)
C(47) 0.06(1) 0.046(9) 0.056(9) -0.030(8) -0.007(8) -0.009(7)
C(48) 0.06(1) 0.06(1) 0.047(9) -0.042(9) 0.008(7) -0.016(7)
C(49) 0.08(1) 0.07(1) 0.07(1) -0.05(1) -0.01(1) -0.011(9)
C(50) 0.044(8) 0.058(9) 0.06(1) -0.024(8) 0.016(7) -0.028(8)
C(51) 0.047(8) 0.06(1) 0.047(8) -0.028(8) 0.003(7) -0.023(7)
C(52) 0.035(7) 0.059(9) 0.046(8) -0.028(7) 0.008(6) -0.013(7)
C(53) 0.040(7) 0.039(7) 0.07(1) -0.015(6) -0.007(7) -0.022(7)
C(54) 0.045(8) 0.060(9) 0.08(1) -0.028(8) 0.007(8) -0.033(9)
C(55) 0.07(1) 0.08(1) 0.038(8) -0.05(1) 0.015(8) -0.013(8)
C(56) 0.07(1) 0.08(1) 0.044(9) -0.05(1) 0.030(8) -0.035(8)
C(57) 0.07(1) 0.047(8) 0.044(8) -0.025(8) 0.017(8) -0.021(7)
C(58) 0.059(9) 0.061(9) 0.045(8) -0.037(8) -0.003(7) -0.020(7)
C(59) 0.051(9) 0.060(9) 0.048(8) -0.035(8) -0.009(7) -0.010(7)
C(60) 0.051(9) 0.059(9) 0.07(1) -0.024(8) -0.009(8) -0.025(8)
C(61) 0.06(1) 0.06(1) 0.08(1) -0.034(9) -0.008(9) -0.020(9)
C(62) 0.044(9) 0.06(1) 0.10(1) -0.015(8) 0.009(9) -0.05(1)
C(63) 0.045(9) 0.09(1) 0.08(1) -0.021(9) -0.012(9) -0.03(1)
C(64) 0.043(8) 0.06(1) 0.08(1) -0.024(8) -0.010(8) -0.023(9)

loop_
_atom_type_symbol
_atom_type_description
_atom_type_scat_dispersion_real
_atom_type_scat_dispersion_imag
_atom_type_scat_source
C C 0.003 0.002
;
International Tables for Crystallography
(1992, Vol. C, Tables 4.2.6.8 and 6.1.1.4)
;
H H 0.000 0.000
;
International Tables for Crystallography
(1992, Vol. C, Table 6.1.1.4)
;
N N 0.006 0.003
;
International Tables for Crystallography
(1992, Vol. C, Tables 4.2.6.8 and 6.1.1.4)
;
Cd Cd -0.807 1.202
;
International Tables for Crystallography
(1992, Vol. C, Tables 4.2.6.8 and 6.1.1.4)
;

loop_
_geom_angle_atom_site_label_1
_geom_angle_atom_site_label_2
_geom_angle_atom_site_label_3
_geom_angle
_geom_angle_publ_flag
_geom_angle_site_symmetry_1
_geom_angle_site_symmetry_2
_geom_angle_site_symmetry_3
N(2) Cd(1) N(3) 84.0(5) yes . . .
N(2) Cd(1) N(4) 135.6(5) yes . . .
N(2) Cd(1) N(5) 106.5(5) yes . . .
N(2) Cd(1) C(2) 77.2(4) yes . . .
N(3) Cd(1) N(4) 84.8(4) yes . . .
N(3) Cd(1) N(5) 134.5(5) yes . . .
N(3) Cd(1) C(2) 130.6(6) yes . . .
N(4) Cd(1) N(5) 112.0(5) yes . . .
N(4) Cd(1) C(2) 78.1(4) yes . . .
N(5) Cd(1) C(2) 94.8(5) yes . . .
N(1) Cd(2) N(6) 103.0(5) yes . . .
N(1) Cd(2) N(7) 137.0(5) yes . . .
N(1) Cd(2) N(8) 114.8(5) yes . . .
N(1) Cd(2) C(34) 92.7(5) yes . . .
N(6) Cd(2) N(7) 83.3(5) yes . . .
N(6) Cd(2) N(8) 134.4(6) yes . . .
N(6) Cd(2) C(34) 77.7(4) yes . . .
N(7) Cd(2) N(8) 85.7(5) yes . . .
N(7) Cd(2) C(34) 129.9(6) yes . . .
N(8) Cd(2) C(34) 76.0(4) yes . . .
C(1) N(1) C(3) 106(1) yes . . .
C(1) N(1) Cd(2) 126(1) yes . . .
C(3) N(1) Cd(2) 118(1) yes . . .
C(6) N(2) C(9) 105(1) yes . . .
C(6) N(2) Cd(1) 130(1) yes . . .
C(9) N(2) Cd(1) 123(1) yes . . .
C(11) N(3) C(14) 107(1) yes . . .
C(11) N(3) Cd(1) 126(1) yes . . .
C(14) N(3) Cd(1) 124(1) yes . . .
C(16) N(4) C(19) 107(1) yes . . .
C(16) N(4) Cd(1) 123.9(8) yes . . .
C(19) N(4) Cd(1) 128.7(9) yes . . .
C(33) N(5) C(35) 104(1) yes . . .
C(33) N(5) Cd(1) 129.3(9) yes . . .
C(35) N(5) Cd(1) 115(1) yes . . .
C(38) N(6) C(41) 104(1) yes . . .
C(38) N(6) Cd(2) 131(1) yes . . .
C(41) N(6) Cd(2) 124.2(9) yes . . .
C(43) N(7) C(46) 106(1) yes . . .
C(43) N(7) Cd(2) 127(1) yes . . .
C(46) N(7) Cd(2) 126(1) yes . . .
C(48) N(8) C(51) 105(1) yes . . .
C(48) N(8) Cd(2) 125.2(9) yes . . .
C(51) N(8) Cd(2) 128(1) yes . . .
C(2) C(1) C(20) 126(1) yes . . .
C(2) C(1) N(1) 109(1) yes . . .
C(20) C(1) N(1) 123(1) yes . . .
C(4) C(2) H(1) 125(1) no . . .
C(4) C(2) Cd(1) 103.7(8) yes . . .
C(4) C(2) C(1) 107(1) yes . . .
H(1) C(2) Cd(1) 88.0(8) no . . .
H(1) C(2) C(1) 122(1) no . . .
Cd(1) C(2) C(1) 100(1) yes . . .
C(4) C(3) H(2) 124(1) no . . .
C(4) C(3) N(1) 112(1) yes . . .
H(2) C(3) N(1) 123(2) no . . .
C(5) C(4) C(2) 129(1) yes . . .
C(5) C(4) C(3) 125(1) yes . . .
C(2) C(4) C(3) 104(1) yes . . .
C(6) C(5) C(21) 122(1) yes . . .
C(6) C(5) C(4) 120(1) yes . . .
C(21) C(5) C(4) 116(1) yes . . .
C(7) C(6) N(2) 109(1) yes . . .
C(7) C(6) C(5) 125(1) yes . . .
N(2) C(6) C(5) 125(1) yes . . .
C(8) C(7) H(3) 127(2) no . . .
C(8) C(7) C(6) 106(1) yes . . .
H(3) C(7) C(6) 126(1) no . . .
C(9) C(8) H(4) 126(1) no . . .
C(9) C(8) C(7) 108(1) yes . . .
H(4) C(8) C(7) 125(2) no . . .
C(10) C(9) N(2) 126(1) yes . . .
C(10) C(9) C(8) 124(1) yes . . .
N(2) C(9) C(8) 109(1) yes . . .
C(11) C(10) H(5) 115(1) no . . .
C(11) C(10) C(9) 128(1) yes . . .
H(5) C(10) C(9) 115(1) no . . .
C(12) C(11) N(3) 107(1) yes . . .
C(12) C(11) C(10) 128(1) yes . . .
N(3) C(11) C(10) 123(1) yes . . .
C(13) C(12) H(6) 128(1) no . . .
C(13) C(12) C(11) 108(1) yes . . .
H(6) C(12) C(11) 122(1) no . . .
C(14) C(13) H(7) 128(1) no . . .
C(14) C(13) C(12) 105(1) yes . . .
H(7) C(13) C(12) 126(1) no . . .
C(15) C(14) N(3) 126(1) yes . . .
C(15) C(14) C(13) 123(1) yes . . .
N(3) C(14) C(13) 109(1) yes . . .
C(16) C(15) H(8) 117(1) no . . .
C(16) C(15) C(14) 126(1) yes . . .
H(8) C(15) C(14) 116(1) no . . .
C(17) C(16) N(4) 109(1) yes . . .
C(17) C(16) C(15) 122(1) yes . . .
N(4) C(16) C(15) 127(1) yes . . .
C(18) C(17) H(9) 127(1) no . . .
C(18) C(17) C(16) 106(1) yes . . .
H(9) C(17) C(16) 126(1) no . . .
C(19) C(18) H(10) 127(1) no . . .
C(19) C(18) C(17) 106(1) yes . . .
H(10) C(18) C(17) 126(1) no . . .
C(20) C(19) N(4) 124(1) yes . . .
C(20) C(19) C(18) 124(1) yes . . .
N(4) C(19) C(18) 110(1) yes . . .
C(27) C(20) C(1) 116(1) yes . . .
C(27) C(20) C(19) 122(1) yes . . .
C(1) C(20) C(19) 120(1) yes . . .
C(22) C(21) C(26) 118(1) yes . . .
C(22) C(21) C(5) 119(1) yes . . .
C(26) C(21) C(5) 122(1) yes . . .
C(23) C(22) H(11) 120(1) no . . .
C(23) C(22) C(21) 120(1) yes . . .
H(11) C(22) C(21) 119(1) no . . .
C(24) C(23) H(12) 119(1) no . . .
C(24) C(23) C(22) 120(1) yes . . .
H(12) C(23) C(22) 119(1) no . . .
C(25) C(24) H(13) 121(1) no . . .
C(25) C(24) C(23) 119(1) yes . . .
H(13) C(24) C(23) 119(1) no . . .
C(26) C(25) H(14) 120(1) no . . .
C(26) C(25) C(24) 119(1) yes . . .
H(14) C(25) C(24) 119(2) no . . .
H(15) C(26) C(21) 119(1) no . . .
H(15) C(26) C(25) 119(1) no . . .
C(21) C(26) C(25) 121(1) yes . . .
C(28) C(27) C(32) 118(1) yes . . .
C(28) C(27) C(20) 121(1) yes . . .
C(32) C(27) C(20) 119(1) yes . . .
C(29) C(28) H(16) 120(1) no . . .
C(29) C(28) C(27) 119(1) yes . . .
H(16) C(28) C(27) 119(1) no . . .
C(30) C(29) H(17) 119(1) no . . .
C(30) C(29) C(28) 121(1) yes . . .
H(17) C(29) C(28) 119(1) no . . .
C(31) C(30) H(18) 121(2) no . . .
C(31) C(30) C(29) 120(1) yes . . .
H(18) C(30) C(29) 118(2) no . . .
C(32) C(31) H(19) 120(2) no . . .
C(32) C(31) C(30) 118(1) yes . . .
H(19) C(31) C(30) 120(1) no . . .
H(20) C(32) C(27) 118(1) no . . .
H(20) C(32) C(31) 120(1) no . . .
C(27) C(32) C(31) 121(1) yes . . .
C(34) C(33) C(52) 130(1) yes . . .
C(34) C(33) N(5) 111(1) yes . . .
C(52) C(33) N(5) 117(1) yes . . .
C(36) C(34) H(21) 109(1) no . . .
C(36) C(34) Cd(2) 103.7(8) yes . . .
C(36) C(34) C(33) 109(1) yes . . .
H(21) C(34) Cd(2) 83.5(8) no . . .
H(21) C(34) C(33) 138(1) no . . .
Cd(2) C(34) C(33) 100.9(9) yes . . .
C(36) C(35) H(22) 123(1) no . . .
C(36) C(35) N(5) 112(1) yes . . .
H(22) C(35) N(5) 123(1) no . . .
C(37) C(36) C(34) 131(1) yes . . .
C(37) C(36) C(35) 126(1) yes . . .
C(34) C(36) C(35) 102(1) yes . . .
C(38) C(37) C(53) 120(1) yes . . .
C(38) C(37) C(36) 122(1) yes . . .
C(53) C(37) C(36) 117(1) yes . . .
C(39) C(38) N(6) 109(1) yes . . .
C(39) C(38) C(37) 128(1) yes . . .
N(6) C(38) C(37) 122(1) yes . . .
C(40) C(39) H(23) 128(1) no . . .
C(40) C(39) C(38) 104(1) yes . . .
H(23) C(39) C(38) 126(1) no . . .
C(41) C(40) H(24) 125(1) no . . .
C(41) C(40) C(39) 109(1) yes . . .
H(24) C(40) C(39) 125(1) no . . .
C(42) C(41) N(6) 126(1) yes . . .
C(42) C(41) C(40) 121(1) yes . . .
N(6) C(41) C(40) 111(1) yes . . .
C(43) C(42) H(25) 115(1) no . . .
C(43) C(42) C(41) 127(1) yes . . .
H(25) C(42) C(41) 117(1) no . . .
C(44) C(43) N(7) 110(1) yes . . .
C(44) C(43) C(42) 122(1) yes . . .
N(7) C(43) C(42) 125(1) yes . . .
C(45) C(44) H(26) 128(1) no . . .
C(45) C(44) C(43) 105(1) yes . . .
H(26) C(44) C(43) 126(1) no . . .
C(46) C(45) H(27) 127(1) no . . .
C(46) C(45) C(44) 106(1) yes . . .
H(27) C(45) C(44) 126(1) no . . .
C(47) C(46) N(7) 123(1) yes . . .
C(47) C(46) C(45) 124(1) yes . . .
N(7) C(46) C(45) 111(1) yes . . .
C(48) C(47) H(28) 115(1) no . . .
C(48) C(47) C(46) 129(1) yes . . .
H(28) C(47) C(46) 114(1) no . . .
C(49) C(48) N(8) 111(1) yes . . .
C(49) C(48) C(47) 123(1) yes . . .
N(8) C(48) C(47) 125(1) yes . . .
C(50) C(49) H(29) 127(2) no . . .
C(50) C(49) C(48) 107(1) yes . . .
H(29) C(49) C(48) 124(1) no . . .
C(51) C(50) H(30) 127(1) no . . .
C(51) C(50) C(49) 106(1) yes . . .
H(30) C(50) C(49) 126(2) no . . .
C(52) C(51) N(8) 125(1) yes . . .
C(52) C(51) C(50) 125(1) yes . . .
N(8) C(51) C(50) 109(1) yes . . .
C(59) C(52) C(33) 122(1) yes . . .
C(59) C(52) C(51) 120(1) yes . . .
C(33) C(52) C(51) 116(1) yes . . .
C(54) C(53) C(58) 118(1) yes . . .
C(54) C(53) C(37) 120(1) yes . . .
C(58) C(53) C(37) 121(1) yes . . .
C(55) C(54) H(31) 120(1) no . . .
C(55) C(54) C(53) 120(1) yes . . .
H(31) C(54) C(53) 119(1) no . . .
C(56) C(55) H(32) 117(1) no . . .
C(56) C(55) C(54) 121(1) yes . . .
H(32) C(55) C(54) 120(1) no . . .
C(57) C(56) H(33) 120(1) no . . .
C(57) C(56) C(55) 117(1) yes . . .
H(33) C(56) C(55) 121(1) no . . .
C(58) C(57) H(34) 119(1) no . . .
C(58) C(57) C(56) 118(1) yes . . .
H(34) C(57) C(56) 121(1) no . . .
H(35) C(58) C(53) 116(1) no . . .
H(35) C(58) C(57) 120(1) no . . .
C(53) C(58) C(57) 122(1) yes . . .
C(60) C(59) C(64) 116(1) yes . . .
C(60) C(59) C(52) 121(1) yes . . .
C(64) C(59) C(52) 121(1) yes . . .
C(61) C(60) H(36) 117(1) no . . .
C(61) C(60) C(59) 122(1) yes . . .
H(36) C(60) C(59) 119(1) no . . .
C(62) C(61) H(37) 120(1) no . . .
C(62) C(61) C(60) 118(1) yes . . .
H(37) C(61) C(60) 121(2) no . . .
C(63) C(62) H(38) 119(2) no . . .
C(63) C(62) C(61) 121(1) yes . . .
H(38) C(62) C(61) 119(2) no . . .
C(64) C(63) H(39) 119(1) no . . .
C(64) C(63) C(62) 121(1) yes . . .
H(39) C(63) C(62) 118(1) no . . .
H(40) C(64) C(59) 119(1) no . . .
H(40) C(64) C(63) 121(2) no . . .
C(59) C(64) C(63) 118(1) yes . . .
C(66) C(65) H(41) 108(1) no . . .
C(66) C(65) H(42) 109(2) no . . .
C(66) C(65) H(43) 110(1) no . . .
H(41) C(65) H(42) 109(1) no . . .
H(41) C(65) H(43) 109(3) no . . .
H(42) C(65) H(43) 109(2) no . . .
C(67) C(66) H(44) 109(1) no . . .
C(67) C(66) H(45) 106(1) no . . .
C(67) C(66) C(65) 113(1) yes . . .
H(44) C(66) H(45) 109(2) no . . .
H(44) C(66) C(65) 108(1) no . . .
H(45) C(66) C(65) 110(1) no . . .
H(46) C(67) H(47) 109(2) no . . .
H(46) C(67) C(66) 105(1) no . . .
H(47) C(67) C(66) 108(1) no . . .
C(69) C(68) H(48) 111(4) no . . .
C(69) C(68) H(49) 102(5) no . . .
C(69) C(68) H(50) 114(4) no . . .
H(48) C(68) H(49) 109(6) no . . .
H(48) C(68) H(50) 109(6) no . . .
H(49) C(68) H(50) 109(5) no . . .
C(70) C(69) H(51) 113(5) no . . .
C(70) C(69) H(52) 103(5) no . . .
C(70) C(69) C(68) 113(3) yes . . .
H(51) C(69) H(52) 109(5) no . . .
H(51) C(69) C(68) 113(5) no . . .
H(52) C(69) C(68) 101(5) no . . .
H(53) C(70) H(54) 109(6) no . . .
H(53) C(70) C(69) 102(5) no . . .
H(54) C(70) C(69) 111(4) no . . .

loop_
_geom_bond_atom_site_label_1
_geom_bond_atom_site_label_2
_geom_bond_distance
_geom_bond_publ_flag
_geom_bond_site_symmetry_1
_geom_bond_site_symmetry_2
Cd(1) N(2) 2.28(1) yes . .
Cd(1) N(3) 2.20(1) yes . .
Cd(1) N(4) 2.25(1) yes . .
Cd(1) N(5) 2.23(2) yes . .
Cd(1) C(2) 2.55(1) yes . .
Cd(2) N(1) 2.21(2) yes . .
Cd(2) N(6) 2.28(1) yes . .
Cd(2) N(7) 2.21(1) yes . .
Cd(2) N(8) 2.25(1) yes . .
Cd(2) C(34) 2.59(1) yes . .
N(1) C(1) 1.41(2) yes . .
N(1) C(3) 1.31(2) yes . .
N(2) C(6) 1.36(2) yes . .
N(2) C(9) 1.37(2) yes . .
N(3) C(11) 1.36(2) yes . .
N(3) C(14) 1.36(2) yes . .
N(4) C(16) 1.34(2) yes . .
N(4) C(19) 1.36(2) yes . .
N(5) C(33) 1.41(2) yes . .
N(5) C(35) 1.33(2) yes . .
N(6) C(38) 1.43(2) yes . .
N(6) C(41) 1.34(2) yes . .
N(7) C(43) 1.34(2) yes . .
N(7) C(46) 1.36(2) yes . .
N(8) C(48) 1.35(2) yes . .
N(8) C(51) 1.40(2) yes . .
C(1) C(2) 1.40(2) yes . .
C(1) C(20) 1.47(2) yes . .
C(2) C(4) 1.39(2) yes . .
C(2) H(1) 1.15(3) no . .
C(3) C(4) 1.45(3) yes . .
C(3) H(2) 0.95(2) no . .
C(4) C(5) 1.46(2) yes . .
C(5) C(6) 1.40(2) yes . .
C(5) C(21) 1.50(2) yes . .
C(6) C(7) 1.45(2) yes . .
C(7) C(8) 1.32(2) yes . .
C(7) H(3) 0.95(2) no . .
C(8) C(9) 1.43(3) yes . .
C(8) H(4) 0.95(2) no . .
C(9) C(10) 1.39(2) yes . .
C(10) C(11) 1.42(2) yes . .
C(10) H(5) 0.95(2) no . .
C(11) C(12) 1.47(2) yes . .
C(12) C(13) 1.33(2) yes . .
C(12) H(6) 0.95(2) no . .
C(13) C(14) 1.47(2) yes . .
C(13) H(7) 0.95(2) no . .
C(14) C(15) 1.38(2) yes . .
C(15) C(16) 1.43(2) yes . .
C(15) H(8) 0.95(2) no . .
C(16) C(17) 1.47(2) yes . .
C(17) C(18) 1.35(2) yes . .
C(17) H(9) 0.95(2) no . .
C(18) C(19) 1.44(2) yes . .
C(18) H(10) 0.95(2) no . .
C(19) C(20) 1.41(2) yes . .
C(20) C(27) 1.49(2) yes . .
C(21) C(22) 1.41(2) yes . .
C(21) C(26) 1.38(2) yes . .
C(22) C(23) 1.37(2) yes . .
C(22) H(11) 0.95(2) no . .
C(23) C(24) 1.39(2) yes . .
C(23) H(12) 0.95(2) no . .
C(24) C(25) 1.39(2) yes . .
C(24) H(13) 0.95(3) no . .
C(25) C(26) 1.38(2) yes . .
C(25) H(14) 0.95(2) no . .
C(26) H(15) 0.95(2) no . .
C(27) C(28) 1.41(2) yes . .
C(27) C(32) 1.42(2) yes . .
C(28) C(29) 1.40(2) yes . .
C(28) H(16) 0.95(2) no . .
C(29) C(30) 1.38(2) yes . .
C(29) H(17) 0.95(2) no . .
C(30) C(31) 1.40(3) yes . .
C(30) H(18) 0.95(2) no . .
C(31) C(32) 1.41(2) yes . .
C(31) H(19) 0.95(2) no . .
C(32) H(20) 0.95(2) no . .
C(33) C(34) 1.33(2) yes . .
C(33) C(52) 1.48(2) yes . .
C(34) C(36) 1.43(2) yes . .
C(34) H(21) 1.21(3) no . .
C(35) C(36) 1.44(2) yes . .
C(35) H(22) 0.95(2) no . .
C(36) C(37) 1.41(2) yes . .
C(37) C(38) 1.42(2) yes . .
C(37) C(53) 1.49(2) yes . .
C(38) C(39) 1.45(2) yes . .
C(39) C(40) 1.34(2) yes . .
C(39) H(23) 0.95(2) no . .
C(40) C(41) 1.42(2) yes . .
C(40) H(24) 0.95(2) no . .
C(41) C(42) 1.44(2) yes . .
C(42) C(43) 1.39(2) yes . .
C(42) H(25) 0.95(2) no . .
C(43) C(44) 1.46(2) yes . .
C(44) C(45) 1.39(2) yes . .
C(44) H(26) 0.95(2) no . .
C(45) C(46) 1.41(2) yes . .
C(45) H(27) 0.95(2) no . .
C(46) C(47) 1.46(2) yes . .
C(47) C(48) 1.40(2) yes . .
C(47) H(28) 0.95(2) no . .
C(48) C(49) 1.45(2) yes . .
C(49) C(50) 1.35(2) yes . .
C(49) H(29) 0.95(3) no . .
C(50) C(51) 1.46(2) yes . .
C(50) H(30) 0.95(2) no . .
C(51) C(52) 1.43(2) yes . .
C(52) C(59) 1.42(2) yes . .
C(53) C(54) 1.41(2) yes . .
C(53) C(58) 1.38(2) yes . .
C(54) C(55) 1.40(2) yes . .
C(54) H(31) 0.95(2) no . .
C(55) C(56) 1.36(2) yes . .
C(55) H(32) 0.95(3) no . .
C(56) C(57) 1.47(2) yes . .
C(56) H(33) 0.95(2) no . .
C(57) C(58) 1.37(2) yes . .
C(57) H(34) 0.95(2) no . .
C(58) H(35) 0.95(2) no . .
C(59) C(60) 1.40(2) yes . .
C(59) C(64) 1.48(2) yes . .
C(60) C(61) 1.41(2) yes . .
C(60) H(36) 0.95(2) no . .
C(61) C(62) 1.41(3) yes . .
C(61) H(37) 0.95(2) no . .
C(62) C(63) 1.36(2) yes . .
C(62) H(38) 0.95(2) no . .
C(63) C(64) 1.39(2) yes . .
C(63) H(39) 0.95(3) no . .
C(64) H(40) 0.95(2) no . .
C(65) C(66) 1.53(2) yes . .
C(65) H(41) 0.95(3) no . .
C(65) H(42) 0.95(3) no . .
C(65) H(43) 0.95(2) no . .
C(66) C(67) 1.53(2) yes . .
C(66) H(44) 0.95(3) no . .
C(66) H(45) 0.95(2) no . .
C(67) H(46) 0.95(2) no . .
C(67) H(47) 0.95(3) no . .
C(68) C(69) 1.43(6) yes . .
C(68) H(48) 0.95(5) no . .
C(68) H(49) 0.95(7) no . .
C(68) H(50) 0.95(8) no . .
C(69) C(70) 1.55(5) yes . .
C(69) H(51) 0.95(8) no . .
C(69) H(52) 0.95(9) no . .
C(70) H(53) 0.95(8) no . .
C(70) H(54) 0.95(9) no . .

loop_
_geom_contact_atom_site_label_1
_geom_contact_atom_site_label_2
_geom_contact_distance
_geom_contact_publ_flag
_geom_contact_site_symmetry_1
_geom_contact_site_symmetry_2
Cd(1) N(2) 2.28(1) yes . 55501
Cd(1) N(4) 2.25(1) yes . 55501
Cd(1) C(1) 3.12(1) yes . 55501
Cd(1) C(2) 2.55(1) yes . 55501
Cd(1) C(4) 3.18(1) yes . 55501
Cd(1) C(6) 3.33(2) yes . 55501
Cd(1) C(9) 3.25(2) yes . 55501
Cd(1) C(10) 3.54(2) yes . 55501
Cd(1) C(11) 3.20(2) yes . 55501
Cd(1) C(14) 3.18(2) yes . 55501
Cd(1) C(15) 3.54(1) yes . 55501
Cd(1) C(16) 3.20(1) yes . 55501
Cd(1) C(19) 3.28(1) yes . 55501
Cd(1) C(33) 3.31(2) yes . 55501
Cd(1) C(35) 3.05(2) yes . 55501
Cd(1) H(1) 2.76(1) no . 55501
Cd(1) H(22) 3.16(2) no . 55501
Cd(1) H(45) 3.53(1) no . 56502
Cd(2) N(6) 2.28(1) yes . 55501
Cd(2) N(8) 2.25(1) yes . 55501
Cd(2) C(1) 3.26(2) yes . 55501
Cd(2) C(3) 3.06(2) yes . 55501
Cd(2) C(27) 3.55(2) yes . 55501
Cd(2) C(33) 3.12(1) yes . 55501
Cd(2) C(34) 2.59(1) yes . 55501
Cd(2) C(36) 3.24(1) yes . 55501
Cd(2) C(38) 3.40(1) yes . 55501
Cd(2) C(41) 3.23(2) yes . 55501
Cd(2) C(42) 3.56(2) yes . 55501
Cd(2) C(43) 3.20(2) yes . 55501
Cd(2) C(46) 3.21(2) yes . 55501
Cd(2) C(47) 3.54(2) yes . 55501
Cd(2) C(48) 3.23(2) yes . 55501
Cd(2) C(51) 3.32(1) yes . 55501
Cd(2) H(2) 3.18(2) no . 55501
Cd(2) H(21) 2.73(1) no . 55501
N(1) N(5) 3.56(1) yes . 55501
N(1) N(6) 3.51(2) yes . 55501
N(1) C(2) 2.30(2) yes . 55501
N(1) C(4) 2.29(2) yes . 55501
N(1) C(20) 2.54(2) yes . 55501
N(1) C(27) 3.01(2) yes . 55501
N(1) C(32) 3.08(2) yes . 55501
N(1) C(33) 3.49(2) yes . 55501
N(1) C(34) 3.48(2) yes . 55501
N(1) C(35) 3.57(2) yes . 55501
N(1) C(36) 3.52(2) yes . 55501
N(1) H(1) 3.36(2) no . 55501
N(1) H(2) 2.00(2) no . 55501
N(1) H(20) 2.64(2) no . 55501
N(2) Cd(1) 2.28(1) yes . 55501
N(2) N(3) 3.00(2) yes . 55501
N(2) C(2) 3.03(2) yes . 55501
N(2) C(4) 2.94(2) yes . 55501
N(2) C(5) 2.45(2) yes . 55501
N(2) C(7) 2.30(2) yes . 55501
N(2) C(8) 2.29(2) yes . 55501
N(2) C(10) 2.47(2) yes . 55501
N(2) C(11) 3.10(2) yes . 55501
N(2) H(1) 3.00(1) no . 55501
N(2) H(3) 3.21(2) no . 55501
N(2) H(4) 3.20(2) no . 55501
N(2) H(5) 3.26(2) no . 55501
N(2) H(22) 3.09(3) no . 55501
N(2) H(42) 3.47(2) no . 56502
N(3) N(2) 3.00(2) yes . 55501
N(3) N(4) 3.00(1) yes . 55501
N(3) C(9) 3.05(2) yes . 55501
N(3) C(10) 2.45(2) yes . 55501
N(3) C(12) 2.29(2) yes . 55501
N(3) C(13) 2.31(2) yes . 55501
N(3) C(15) 2.44(2) yes . 55501
N(3) C(16) 3.04(2) yes . 55501
N(3) H(5) 3.26(2) no . 55501
N(3) H(6) 3.18(2) no . 55501
N(3) H(7) 3.23(2) no . 55501
N(3) H(8) 3.25(2) no . 55501
N(3) H(45) 3.23(2) no . 56502
N(4) Cd(1) 2.25(1) yes . 55501
N(4) N(3) 3.00(1) yes . 55501
N(4) C(1) 2.96(2) yes . 55501
N(4) C(2) 3.04(2) yes . 55501
N(4) C(14) 3.08(2) yes . 55501
N(4) C(15) 2.48(2) yes . 55501
N(4) C(17) 2.29(2) yes . 55501
N(4) C(18) 2.30(2) yes . 55501
N(4) C(20) 2.45(2) yes . 55501
N(4) C(59) 3.52(3) yes . 55501
N(4) C(64) 3.32(3) yes . 55501
N(4) H(1) 2.91(2) no . 55501
N(4) H(8) 3.29(2) no . 55501
N(4) H(9) 3.20(2) no . 55501
N(4) H(10) 3.21(2) no . 55501
N(4) H(40) 3.11(3) no . 55501
N(5) N(1) 3.56(1) yes . 55501
N(5) C(1) 3.51(2) yes . 55501
N(5) C(2) 3.53(2) yes . 55501
N(5) C(3) 3.59(2) yes . 55501
N(5) C(4) 3.57(2) yes . 55501
N(5) C(34) 2.27(2) yes . 55501
N(5) C(36) 2.31(2) yes . 55501
N(5) C(52) 2.49(2) yes . 55501
N(5) C(59) 2.99(2) yes . 55501
N(5) C(60) 3.16(2) yes . 55501
N(5) H(21) 3.45(2) no . 55501
N(5) H(22) 2.02(2) no . 55501
N(5) H(36) 2.82(2) no . 55501
N(5) H(41) 3.18(2) no . 56502
N(6) Cd(2) 2.28(1) yes . 55501
N(6) N(1) 3.51(2) yes . 55501
N(6) N(7) 2.98(2) yes . 55501
N(6) C(3) 3.54(3) yes . 55501
N(6) C(34) 3.06(2) yes . 55501
N(6) C(36) 2.95(2) yes . 55501
N(6) C(37) 2.49(2) yes . 55501
N(6) C(39) 2.36(2) yes . 55501
N(6) C(40) 2.29(2) yes . 55501
N(6) C(42) 2.48(2) yes . 55501
N(6) C(43) 3.08(2) yes . 55501
N(6) C(58) 3.34(3) yes . 56502
N(6) H(2) 3.02(3) no . 55501
N(6) H(21) 2.76(2) no . 55501
N(6) H(23) 3.27(2) no . 55501
N(6) H(24) 3.19(2) no . 55501
N(6) H(25) 3.29(2) no . 55501
N(6) H(35) 2.83(3) no . 56502
N(7) N(6) 2.98(2) yes . 55501
N(7) N(8) 3.03(2) yes . 55501
N(7) C(41) 3.03(2) yes . 55501
N(7) C(42) 2.42(2) yes . 55501
N(7) C(44) 2.30(2) yes . 55501
N(7) C(45) 2.29(2) yes . 55501
N(7) C(47) 2.48(2) yes . 55501
N(7) C(48) 3.10(2) yes . 55501
N(7) C(57) 3.39(2) yes . 56502
N(7) H(25) 3.23(2) no . 55501
N(7) H(26) 3.21(2) no . 55501
N(7) H(27) 3.20(2) no . 55501
N(7) H(28) 3.29(2) no . 55501
N(7) H(34) 2.97(3) no . 56502
N(8) Cd(2) 2.25(1) yes . 55501
N(8) N(7) 3.03(2) yes . 55501
N(8) C(27) 3.54(2) yes . 55501
N(8) C(28) 3.41(2) yes . 55501
N(8) C(33) 2.93(2) yes . 55501
N(8) C(34) 2.99(2) yes . 55501
N(8) C(46) 3.12(2) yes . 55501
N(8) C(47) 2.45(2) yes . 55501
N(8) C(49) 2.31(2) yes . 55501
N(8) C(50) 2.34(2) yes . 55501
N(8) C(52) 2.51(2) yes . 55501
N(8) H(16) 3.27(2) no . 55501
N(8) H(21) 3.02(2) no . 55501
N(8) H(28) 3.25(2) no . 55501
N(8) H(29) 3.21(2) no . 55501
N(8) H(30) 3.25(2) no . 55501
C(1) Cd(1) 3.12(1) yes . 55501
C(1) Cd(2) 3.26(2) yes . 55501
C(1) N(4) 2.96(2) yes . 55501
C(1) N(5) 3.51(2) yes . 55501
C(1) C(3) 2.18(2) yes . 55501
C(1) C(4) 2.25(2) yes . 55501
C(1) C(19) 2.51(2) yes . 55501
C(1) C(27) 2.51(2) yes . 55501
C(1) C(32) 2.96(2) yes . 55501
C(1) H(1) 2.24(3) no . 55501
C(1) H(2) 3.10(2) no . 55501
C(1) H(20) 2.63(2) no . 55501
C(2) Cd(1) 2.55(1) yes . 55501
C(2) N(1) 2.30(2) yes . 55501
C(2) N(2) 3.03(2) yes . 55501
C(2) N(4) 3.04(2) yes . 55501
C(2) N(5) 3.53(2) yes . 55501
C(2) C(3) 2.25(2) yes . 55501
C(2) C(5) 2.58(2) yes . 55501
C(2) C(6) 3.11(2) yes . 55501
C(2) C(19) 3.10(2) yes . 55501
C(2) C(20) 2.57(2) yes . 55501
C(2) H(1) 1.15(3) no . 55501
C(2) H(2) 3.16(2) no . 55501
C(3) Cd(2) 3.06(2) yes . 55501
C(3) N(5) 3.59(2) yes . 55501
C(3) N(6) 3.54(3) yes . 55501
C(3) C(1) 2.18(2) yes . 55501
C(3) C(2) 2.25(2) yes . 55501
C(3) C(5) 2.59(2) yes . 55501
C(3) C(20) 3.59(2) yes . 55501
C(3) C(21) 3.05(2) yes . 55501
C(3) C(22) 3.11(2) yes . 55501
C(3) C(35) 3.18(2) yes . 55501
C(3) C(36) 3.26(2) yes . 55501
C(3) C(37) 3.55(2) yes . 55501
C(3) H(1) 3.33(2) no . 55501
C(3) H(11) 2.80(3) no . 55501
C(3) H(20) 3.54(2) no . 55501
C(3) H(22) 3.36(2) no . 55501
C(4) Cd(1) 3.18(1) yes . 55501
C(4) N(1) 2.29(2) yes . 55501
C(4) N(2) 2.94(2) yes . 55501
C(4) N(5) 3.57(2) yes . 55501
C(4) C(1) 2.25(2) yes . 55501
C(4) C(6) 2.49(2) yes . 55501
C(4) C(21) 2.52(2) yes . 55501
C(4) C(22) 2.97(2) yes . 55501
C(4) C(35) 3.29(2) yes . 55501
C(4) H(1) 2.26(2) no . 55501
C(4) H(2) 2.13(2) no . 55501
C(4) H(11) 2.71(2) no . 55501
C(4) H(22) 3.18(2) no . 55501
C(5) N(2) 2.45(2) yes . 55501
C(5) C(2) 2.58(2) yes . 55501
C(5) C(3) 2.59(2) yes . 55501
C(5) C(7) 2.53(2) yes . 55501
C(5) C(8) 3.57(2) yes . 55501
C(5) C(9) 3.54(2) yes . 55501
C(5) C(22) 2.52(2) yes . 55501
C(5) C(26) 2.52(2) yes . 55501
C(5) H(1) 3.04(2) no . 55501
C(5) H(2) 2.86(3) no . 55501
C(5) H(3) 2.84(2) no . 55501
C(5) H(11) 2.67(2) no . 55501
C(5) H(15) 2.68(2) no . 55501
C(5) H(22) 3.10(3) no . 55501
C(6) Cd(1) 3.33(2) yes . 55501
C(6) C(2) 3.11(2) yes . 55501
C(6) C(4) 2.49(2) yes . 55501
C(6) C(8) 2.22(2) yes . 55501
C(6) C(9) 2.18(2) yes . 55501
C(6) C(10) 3.54(2) yes . 55501
C(6) C(21) 2.55(2) yes . 55501
C(6) C(26) 3.06(2) yes . 55501
C(6) H(1) 3.22(2) no . 55501
C(6) H(3) 2.15(2) no . 55501
C(6) H(4) 3.15(2) no . 55501
C(6) H(15) 2.81(2) no . 55501
C(6) H(22) 3.17(3) no . 55501
C(7) N(2) 2.30(2) yes . 55501
C(7) C(5) 2.53(2) yes . 55501
C(7) C(9) 2.23(2) yes . 55501
C(7) C(10) 3.56(2) yes . 55501
C(7) C(21) 3.07(2) yes . 55501
C(7) C(26) 3.09(2) yes . 55501
C(7) H(4) 2.03(2) no . 55501
C(7) H(15) 2.66(3) no . 55501
C(7) H(38) 3.43(3) no . 65501
C(7) H(42) 3.32(2) no . 56501
C(7) H(43) 3.29(3) no . 56501
C(7) H(44) 3.58(2) no . 56501
C(8) N(2) 2.29(2) yes . 55501
C(8) C(5) 3.57(2) yes . 55501
C(8) C(6) 2.22(2) yes . 55501
C(8) C(10) 2.50(2) yes . 55501
C(8) H(3) 2.04(2) no . 55501
C(8) H(5) 2.65(2) no . 55501
C(8) H(42) 3.13(2) no . 56501
C(8) H(43) 3.34(3) no . 56501
C(9) Cd(1) 3.25(2) yes . 55501
C(9) N(3) 3.05(2) yes . 55501
C(9) C(5) 3.54(2) yes . 55501
C(9) C(6) 2.18(2) yes . 55501
C(9) C(7) 2.23(2) yes . 55501
C(9) C(11) 2.54(2) yes . 55501
C(9) H(3) 3.16(2) no . 55501
C(9) H(4) 2.13(3) no . 55501
C(9) H(5) 2.00(2) no . 55501
C(9) H(42) 3.42(3) no . 56502
C(10) Cd(1) 3.54(2) yes . 55501
C(10) N(2) 2.47(2) yes . 55501
C(10) N(3) 2.45(2) yes . 55501
C(10) C(6) 3.54(2) yes . 55501
C(10) C(7) 3.56(2) yes . 55501
C(10) C(8) 2.50(2) yes . 55501
C(10) C(12) 2.60(2) yes . 55501
C(10) C(14) 3.56(2) yes . 55501
C(10) H(4) 2.81(3) no . 55501
C(10) H(6) 2.89(2) no . 55501
C(10) H(44) 3.31(3) no . 56502
C(10) H(45) 3.20(3) no . 56502
C(11) Cd(1) 3.20(2) yes . 55501
C(11) N(2) 3.10(2) yes . 55501
C(11) C(9) 2.54(2) yes . 55501
C(11) C(13) 2.27(2) yes . 55501
C(11) C(14) 2.20(2) yes . 55501
C(11) C(15) 3.53(2) yes . 55501
C(11) H(5) 2.02(2) no . 55501
C(11) H(6) 2.14(2) no . 55501
C(11) H(7) 3.20(2) no . 55501
C(11) H(44) 3.57(3) no . 56502
C(11) H(45) 3.02(3) no . 56502
C(12) N(3) 2.29(2) yes . 55501
C(12) C(10) 2.60(2) yes . 55501
C(12) C(14) 2.23(2) yes . 55501
C(12) C(15) 3.55(2) yes . 55501
C(12) H(5) 2.77(2) no . 55501
C(12) H(7) 2.04(2) no . 55501
C(12) H(25) 3.06(2) no . 46501
C(13) N(3) 2.31(2) yes . 55501
C(13) C(11) 2.27(2) yes . 55501
C(13) C(15) 2.51(2) yes . 55501
C(13) H(6) 2.06(2) no . 55501
C(13) H(8) 2.64(2) no . 55501
C(13) H(25) 2.81(2) no . 46501
C(13) H(26) 3.48(3) no . 46501
C(13) H(54) 3.50(5) no . 45501
C(14) Cd(1) 3.18(2) yes . 55501
C(14) N(4) 3.08(2) yes . 55501
C(14) C(10) 3.56(2) yes . 55501
C(14) C(11) 2.20(2) yes . 55501
C(14) C(12) 2.23(2) yes . 55501
C(14) C(16) 2.51(2) yes . 55501
C(14) H(6) 3.16(2) no . 55501
C(14) H(7) 2.18(2) no . 55501
C(14) H(8) 1.99(2) no . 55501
C(14) H(52) 3.29(6) no . 45501
C(15) Cd(1) 3.54(1) yes . 55501
C(15) N(3) 2.44(2) yes . 55501
C(15) N(4) 2.48(2) yes . 55501
C(15) C(11) 3.53(2) yes . 55501
C(15) C(12) 3.55(2) yes . 55501
C(15) C(13) 2.51(2) yes . 55501
C(15) C(17) 2.55(2) yes . 55501
C(15) C(19) 3.57(2) yes . 55501
C(15) C(63) 3.41(3) yes . 55501
C(15) C(64) 3.54(3) yes . 55501
C(15) H(7) 2.85(2) no . 55501
C(15) H(9) 2.84(2) no . 55501
C(15) H(39) 3.43(3) no . 55501
C(15) H(52) 2.80(7) no . 45501
C(16) Cd(1) 3.20(1) yes . 55501
C(16) N(3) 3.04(2) yes . 55501
C(16) C(14) 2.51(2) yes . 55501
C(16) C(18) 2.26(2) yes . 55501
C(16) C(19) 2.17(2) yes . 55501
C(16) C(20) 3.53(2) yes . 55501
C(16) C(63) 3.55(3) yes . 55501
C(16) C(64) 3.16(3) yes . 55501
C(16) H(8) 2.05(2) no . 55501
C(16) H(9) 2.17(2) no . 55501
C(16) H(10) 3.19(2) no . 55501
C(16) H(40) 2.97(3) no . 55501
C(16) H(52) 3.31(7) no . 45501
C(17) N(4) 2.29(2) yes . 55501
C(17) C(15) 2.55(2) yes . 55501
C(17) C(19) 2.23(2) yes . 55501
C(17) C(20) 3.59(2) yes . 55501
C(17) C(64) 3.57(3) yes . 55501
C(17) H(8) 2.70(2) no . 55501
C(17) H(10) 2.07(2) no . 55501
C(17) H(40) 3.02(3) no . 55501
C(17) H(48) 3.58(6) no . 45501
C(17) H(52) 3.56(6) no . 45501
C(18) N(4) 2.30(2) yes . 55501
C(18) C(16) 2.26(2) yes . 55501
C(18) C(20) 2.51(2) yes . 55501
C(18) C(27) 3.05(2) yes . 55501
C(18) C(28) 2.99(2) yes . 55501
C(18) H(9) 2.07(2) no . 55501
C(18) H(16) 2.57(3) no . 55501
C(18) H(40) 3.11(3) no . 55501
C(19) Cd(1) 3.28(1) yes . 55501
C(19) C(1) 2.51(2) yes . 55501
C(19) C(2) 3.10(2) yes . 55501
C(19) C(15) 3.57(2) yes . 55501
C(19) C(16) 2.17(2) yes . 55501
C(19) C(17) 2.23(2) yes . 55501
C(19) C(27) 2.54(2) yes . 55501
C(19) C(28) 3.04(2) yes . 55501
C(19) H(1) 3.10(2) no . 55501
C(19) H(9) 3.16(2) no . 55501
C(19) H(10) 2.15(2) no . 55501
C(19) H(16) 2.80(3) no . 55501
C(19) H(40) 3.16(3) no . 55501
C(20) N(1) 2.54(2) yes . 55501
C(20) N(4) 2.45(2) yes . 55501
C(20) C(2) 2.57(2) yes . 55501
C(20) C(3) 3.59(2) yes . 55501
C(20) C(16) 3.53(2) yes . 55501
C(20) C(17) 3.59(2) yes . 55501
C(20) C(18) 2.51(2) yes . 55501
C(20) C(28) 2.52(2) yes . 55501
C(20) C(32) 2.52(2) yes . 55501
C(20) H(1) 2.95(2) no . 55501
C(20) H(10) 2.83(2) no . 55501
C(20) H(16) 2.69(2) no . 55501
C(20) H(20) 2.66(2) no . 55501
C(21) C(3) 3.05(2) yes . 55501
C(21) C(4) 2.52(2) yes . 55501
C(21) C(6) 2.55(2) yes . 55501
C(21) C(7) 3.07(2) yes . 55501
C(21) C(23) 2.41(2) yes . 55501
C(21) C(24) 2.79(2) yes . 55501
C(21) C(25) 2.40(2) yes . 55501
C(21) H(2) 2.86(3) no . 55501
C(21) H(3) 2.92(2) no . 55501
C(21) H(11) 2.05(2) no . 55501
C(21) H(12) 3.26(2) no . 55501
C(21) H(14) 3.26(2) no . 55501
C(21) H(15) 2.02(2) no . 55501
C(22) C(3) 3.11(2) yes . 55501
C(22) C(4) 2.97(2) yes . 55501
C(22) C(5) 2.52(2) yes . 55501
C(22) C(24) 2.40(2) yes . 55501
C(22) C(25) 2.77(2) yes . 55501
C(22) C(26) 2.39(2) yes . 55501
C(22) H(2) 2.77(3) no . 55501
C(22) H(12) 2.01(2) no . 55501
C(22) H(13) 3.24(2) no . 55501
C(22) H(15) 3.25(2) no . 55501
C(22) H(30) 3.48(2) no . 65501
C(23) C(21) 2.41(2) yes . 55501
C(23) C(25) 2.39(2) yes . 55501
C(23) C(26) 2.75(2) yes . 55501
C(23) C(60) 3.38(3) yes . 65501
C(23) H(11) 2.02(2) no . 55501
C(23) H(13) 2.03(2) no . 55501
C(23) H(14) 3.25(2) no . 55501
C(23) H(30) 3.38(2) no . 65501
C(23) H(36) 3.46(3) no . 65501
C(24) C(21) 2.79(2) yes . 55501
C(24) C(22) 2.40(2) yes . 55501
C(24) C(26) 2.39(2) yes . 55501
C(24) C(39) 3.55(2) yes . 66502
C(24) C(60) 3.56(4) yes . 65501
C(24) H(11) 3.26(2) no . 55501
C(24) H(12) 2.04(2) no . 55501
C(24) H(14) 2.03(2) no . 55501
C(24) H(15) 3.24(2) no . 55501
C(24) H(23) 3.05(2) no . 66502
C(24) H(24) 3.47(3) no . 66502
C(24) H(31) 3.40(3) no . 55501
C(24) H(31) 3.45(2) no . 66502
C(24) H(36) 3.29(4) no . 65501
C(25) C(21) 2.40(2) yes . 55501
C(25) C(22) 2.77(2) yes . 55501
C(25) C(23) 2.39(2) yes . 55501
C(25) C(54) 3.42(4) yes . 55501
C(25) C(55) 3.36(3) yes . 55501
C(25) H(12) 3.25(2) no . 55501
C(25) H(13) 2.05(2) no . 55501
C(25) H(15) 2.02(2) no . 55501
C(25) H(24) 3.57(2) no . 66502
C(25) H(31) 3.22(4) no . 55501
C(25) H(32) 3.14(3) no . 55501
C(26) C(5) 2.52(2) yes . 55501
C(26) C(6) 3.06(2) yes . 55501
C(26) C(7) 3.09(2) yes . 55501
C(26) C(22) 2.39(2) yes . 55501
C(26) C(23) 2.75(2) yes . 55501
C(26) C(24) 2.39(2) yes . 55501
C(26) C(54) 3.50(3) yes . 55501
C(26) H(3) 2.72(3) no . 55501
C(26) H(11) 3.25(2) no . 55501
C(26) H(13) 3.26(2) no . 55501
C(26) H(14) 2.03(2) no . 55501
C(26) H(31) 3.46(3) no . 55501
C(27) Cd(2) 3.55(2) yes . 55501
C(27) N(1) 3.01(2) yes . 55501
C(27) N(8) 3.54(2) yes . 55501
C(27) C(1) 2.51(2) yes . 55501
C(27) C(18) 3.05(2) yes . 55501
C(27) C(19) 2.54(2) yes . 55501
C(27) C(29) 2.42(2) yes . 55501
C(27) C(30) 2.81(2) yes . 55501
C(27) C(31) 2.46(2) yes . 55501
C(27) H(10) 2.88(2) no . 55501
C(27) H(16) 2.05(2) no . 55501
C(27) H(17) 3.28(2) no . 55501
C(27) H(19) 3.32(2) no . 55501
C(27) H(20) 2.05(2) no . 55501
C(28) N(8) 3.41(2) yes . 55501
C(28) C(18) 2.99(2) yes . 55501
C(28) C(19) 3.04(2) yes . 55501
C(28) C(20) 2.52(2) yes . 55501
C(28) C(30) 2.42(2) yes . 55501
C(28) C(31) 2.82(2) yes . 55501
C(28) C(32) 2.43(2) yes . 55501
C(28) C(48) 3.36(3) yes . 55501
C(28) H(10) 2.53(2) no . 55501
C(28) H(17) 2.04(2) no . 55501
C(28) H(18) 3.27(2) no . 55501
C(28) H(20) 3.28(3) no . 55501
C(29) C(27) 2.42(2) yes . 55501
C(29) C(31) 2.42(2) yes . 55501
C(29) C(32) 2.78(2) yes . 55501
C(29) H(10) 3.45(2) no . 55501
C(29) H(16) 2.05(2) no . 55501
C(29) H(18) 2.01(2) no . 55501
C(29) H(19) 3.28(2) no . 55501
C(30) C(27) 2.81(2) yes . 55501
C(30) C(28) 2.42(2) yes . 55501
C(30) C(32) 2.42(2) yes . 55501
C(30) H(16) 3.28(2) no . 55501
C(30) H(17) 2.03(3) no . 55501
C(30) H(19) 2.06(3) no . 55501
C(30) H(20) 3.28(2) no . 55501
C(31) C(27) 2.46(2) yes . 55501
C(31) C(28) 2.82(2) yes . 55501
C(31) C(29) 2.42(2) yes . 55501
C(31) H(17) 3.27(3) no . 55501
C(31) H(18) 2.06(2) no . 55501
C(31) H(20) 2.06(2) no . 55501
C(32) N(1) 3.08(2) yes . 55501
C(32) C(1) 2.96(2) yes . 55501
C(32) C(20) 2.52(2) yes . 55501
C(32) C(28) 2.43(2) yes . 55501
C(32) C(29) 2.78(2) yes . 55501
C(32) C(30) 2.42(2) yes . 55501
C(32) H(16) 3.29(2) no . 55501
C(32) H(18) 3.28(2) no . 55501
C(32) H(19) 2.06(2) no . 55501
C(33) Cd(1) 3.31(2) yes . 55501
C(33) Cd(2) 3.12(1) yes . 55501
C(33) N(1) 3.49(2) yes . 55501
C(33) N(8) 2.93(2) yes . 55501
C(33) C(35) 2.18(2) yes . 55501
C(33) C(36) 2.25(2) yes . 55501
C(33) C(51) 2.48(2) yes . 55501
C(33) C(59) 2.54(2) yes . 55501
C(33) C(60) 3.05(2) yes . 55501
C(33) H(21) 2.38(2) no . 55501
C(33) H(22) 3.09(2) no . 55501
C(33) H(23) 3.14(3) no . 56502
C(33) H(36) 2.78(2) no . 55501
C(34) Cd(2) 2.59(1) yes . 55501
C(34) N(1) 3.48(2) yes . 55501
C(34) N(5) 2.27(2) yes . 55501
C(34) N(6) 3.06(2) yes . 55501
C(34) N(8) 2.99(2) yes . 55501
C(34) C(35) 2.23(3) yes . 55501
C(34) C(37) 2.58(2) yes . 55501
C(34) C(38) 3.16(2) yes . 55501
C(34) C(39) 3.36(2) yes . 56502
C(34) C(51) 3.07(2) yes . 55501
C(34) C(52) 2.56(2) yes . 55501
C(34) H(21) 1.21(3) no . 55501
C(34) H(22) 3.15(2) no . 55501
C(34) H(23) 2.82(2) no . 56502
C(35) Cd(1) 3.05(2) yes . 55501
C(35) N(1) 3.57(2) yes . 55501
C(35) C(3) 3.18(2) yes . 55501
C(35) C(4) 3.29(2) yes . 55501
C(35) C(33) 2.18(2) yes . 55501
C(35) C(34) 2.23(3) yes . 55501
C(35) C(37) 2.54(2) yes . 55501
C(35) C(52) 3.57(2) yes . 55501
C(35) C(53) 3.05(2) yes . 55501
C(35) C(58) 3.14(2) yes . 55501
C(35) C(65) 3.53(2) yes . 56502
C(35) H(2) 3.34(2) no . 55501
C(35) H(21) 3.31(3) no . 55501
C(35) H(35) 2.81(2) no . 55501
C(35) H(41) 2.94(2) no . 56502
C(35) H(42) 3.26(2) no . 56502
C(36) Cd(2) 3.24(1) yes . 55501
C(36) N(1) 3.52(2) yes . 55501
C(36) N(5) 2.31(2) yes . 55501
C(36) N(6) 2.95(2) yes . 55501
C(36) C(3) 3.26(2) yes . 55501
C(36) C(33) 2.25(2) yes . 55501
C(36) C(38) 2.48(2) yes . 55501
C(36) C(39) 3.56(2) yes . 56502
C(36) C(53) 2.47(2) yes . 55501
C(36) C(58) 2.94(2) yes . 55501
C(36) H(2) 3.12(2) no . 55501
C(36) H(21) 2.15(3) no . 55501
C(36) H(22) 2.12(2) no . 55501
C(36) H(23) 3.38(2) no . 56502
C(36) H(35) 2.65(2) no . 55501
C(37) N(6) 2.49(2) yes . 55501
C(37) C(3) 3.55(2) yes . 55501
C(37) C(34) 2.58(2) yes . 55501
C(37) C(35) 2.54(2) yes . 55501
C(37) C(39) 2.58(2) yes . 55501
C(37) C(40) 3.60(2) yes . 55501
C(37) C(41) 3.55(2) yes . 55501
C(37) C(54) 2.52(2) yes . 55501
C(37) C(58) 2.50(2) yes . 55501
C(37) H(2) 3.03(2) no . 55501
C(37) H(21) 2.79(2) no . 55501
C(37) H(21) 3.06(2) no . 56502
C(37) H(22) 2.83(2) no . 55501
C(37) H(23) 2.91(2) no . 55501
C(37) H(31) 2.68(2) no . 55501
C(37) H(35) 2.62(2) no . 55501
C(38) Cd(2) 3.40(1) yes . 55501
C(38) C(34) 3.16(2) yes . 55501
C(38) C(36) 2.48(2) yes . 55501
C(38) C(40) 2.22(2) yes . 55501
C(38) C(41) 2.19(2) yes . 55501
C(38) C(42) 3.60(2) yes . 55501
C(38) C(53) 2.52(2) yes . 55501
C(38) C(54) 3.01(2) yes . 55501
C(38) C(58) 3.59(3) yes . 56502
C(38) H(2) 3.10(3) no . 55501
C(38) H(21) 2.96(2) no . 55501
C(38) H(21) 3.36(2) no . 56502
C(38) H(23) 2.16(2) no . 55501
C(38) H(24) 3.14(2) no . 55501
C(38) H(31) 2.76(2) no . 55501
C(38) H(35) 2.95(3) no . 56502
C(39) N(6) 2.36(2) yes . 55501
C(39) C(24) 3.55(2) yes . 66502
C(39) C(34) 3.36(2) yes . 56502
C(39) C(36) 3.56(2) yes . 56502
C(39) C(37) 2.58(2) yes . 55501
C(39) C(41) 2.25(2) yes . 55501
C(39) C(53) 3.09(2) yes . 55501
C(39) C(54) 3.02(2) yes . 55501
C(39) H(13) 2.72(2) no . 66502
C(39) H(21) 3.16(2) no . 56502
C(39) H(24) 2.04(2) no . 55501
C(39) H(31) 2.61(3) no . 55501
C(39) H(35) 3.06(3) no . 56502
C(39) H(36) 3.60(3) no . 56502
C(40) N(6) 2.29(2) yes . 55501
C(40) C(37) 3.60(2) yes . 55501
C(40) C(38) 2.22(2) yes . 55501
C(40) C(42) 2.49(2) yes . 55501
C(40) H(13) 3.12(3) no . 66502
C(40) H(23) 2.07(2) no . 55501
C(40) H(25) 2.66(2) no . 55501
C(40) H(35) 3.00(2) no . 56502
C(40) H(41) 3.16(3) no . 55501
C(40) H(47) 3.58(3) no . 55501
C(41) Cd(2) 3.23(2) yes . 55501
C(41) N(7) 3.03(2) yes . 55501
C(41) C(37) 3.55(2) yes . 55501
C(41) C(38) 2.19(2) yes . 55501
C(41) C(39) 2.25(2) yes . 55501
C(41) C(43) 2.54(2) yes . 55501
C(41) C(58) 3.52(3) yes . 56502
C(41) H(23) 3.18(2) no . 55501
C(41) H(24) 2.12(2) no . 55501
C(41) H(25) 2.05(2) no . 55501
C(41) H(34) 3.54(3) no . 56502
C(41) H(35) 2.82(3) no . 56502
C(42) Cd(2) 3.56(2) yes . 55501
C(42) N(6) 2.48(2) yes . 55501
C(42) N(7) 2.42(2) yes . 55501
C(42) C(38) 3.60(2) yes . 55501
C(42) C(40) 2.49(2) yes . 55501
C(42) C(44) 2.51(2) yes . 55501
C(42) C(45) 3.58(2) yes . 55501
C(42) C(46) 3.49(2) yes . 55501
C(42) H(24) 2.76(2) no . 55501
C(42) H(26) 2.81(2) no . 55501
C(42) H(34) 3.20(3) no . 56502
C(42) H(35) 3.45(2) no . 56502
C(43) Cd(2) 3.20(2) yes . 55501
C(43) N(6) 3.08(2) yes . 55501
C(43) C(41) 2.54(2) yes . 55501
C(43) C(45) 2.26(2) yes . 55501
C(43) C(46) 2.16(2) yes . 55501
C(43) C(47) 3.56(2) yes . 55501
C(43) H(25) 2.00(2) no . 55501
C(43) H(26) 2.16(2) no . 55501
C(43) H(27) 3.18(2) no . 55501
C(43) H(34) 2.92(3) no . 56502
C(44) N(7) 2.30(2) yes . 55501
C(44) C(42) 2.51(2) yes . 55501
C(44) C(46) 2.24(2) yes . 55501
C(44) H(25) 2.65(2) no . 55501
C(44) H(27) 2.09(2) no . 55501
C(44) H(34) 3.28(2) no . 56502
C(45) N(7) 2.29(2) yes . 55501
C(45) C(42) 3.58(2) yes . 55501
C(45) C(43) 2.26(2) yes . 55501
C(45) C(47) 2.54(2) yes . 55501
C(45) H(26) 2.12(2) no . 55501
C(45) H(28) 2.68(2) no . 55501
C(45) H(34) 3.45(2) no . 56502
C(46) Cd(2) 3.21(2) yes . 55501
C(46) N(8) 3.12(2) yes . 55501
C(46) C(42) 3.49(2) yes . 55501
C(46) C(43) 2.16(2) yes . 55501
C(46) C(44) 2.24(2) yes . 55501
C(46) C(48) 2.58(2) yes . 55501
C(46) H(26) 3.17(2) no . 55501
C(46) H(27) 2.13(2) no . 55501
C(46) H(28) 2.05(2) no . 55501
C(46) H(33) 3.52(3) no . 56502
C(46) H(34) 3.20(2) no . 56502
C(47) Cd(2) 3.54(2) yes . 55501
C(47) N(7) 2.48(2) yes . 55501
C(47) N(8) 2.45(2) yes . 55501
C(47) C(43) 3.56(2) yes . 55501
C(47) C(45) 2.54(2) yes . 55501
C(47) C(49) 2.51(2) yes . 55501
C(47) C(50) 3.59(2) yes . 55501
C(47) C(51) 3.56(2) yes . 55501
C(47) H(27) 2.86(2) no . 55501
C(47) H(29) 2.78(2) no . 55501
C(47) H(33) 3.17(3) no . 56502
C(48) Cd(2) 3.23(2) yes . 55501
C(48) N(7) 3.10(2) yes . 55501
C(48) C(28) 3.36(3) yes . 55501
C(48) C(46) 2.58(2) yes . 55501
C(48) C(50) 2.26(2) yes . 55501
C(48) C(51) 2.20(2) yes . 55501
C(48) C(52) 3.58(2) yes . 55501
C(48) H(16) 3.22(3) no . 55501
C(48) H(28) 2.00(2) no . 55501
C(48) H(29) 2.13(3) no . 55501
C(48) H(30) 3.18(2) no . 55501
C(48) H(33) 3.24(3) no . 56502
C(49) N(8) 2.31(2) yes . 55501
C(49) C(47) 2.51(2) yes . 55501
C(49) C(51) 2.25(3) yes . 55501
C(49) H(16) 3.26(3) no . 55501
C(49) H(28) 2.63(2) no . 55501
C(49) H(30) 2.06(2) no . 55501
C(50) N(8) 2.34(2) yes . 55501
C(50) C(47) 3.59(2) yes . 55501
C(50) C(48) 2.26(2) yes . 55501
C(50) C(52) 2.57(2) yes . 55501
C(50) C(59) 3.02(2) yes . 55501
C(50) C(64) 3.02(3) yes . 55501
C(50) H(12) 3.03(3) no . 45501
C(50) H(16) 3.34(3) no . 55501
C(50) H(29) 2.07(2) no . 55501
C(50) H(40) 2.71(3) no . 55501
C(51) Cd(2) 3.32(1) yes . 55501
C(51) C(33) 2.48(2) yes . 55501
C(51) C(34) 3.07(2) yes . 55501
C(51) C(47) 3.56(2) yes . 55501
C(51) C(48) 2.20(2) yes . 55501
C(51) C(49) 2.25(3) yes . 55501
C(51) C(59) 2.47(2) yes . 55501
C(51) C(64) 3.03(2) yes . 55501
C(51) H(12) 3.36(3) no . 45501
C(51) H(16) 3.31(2) no . 55501
C(51) H(21) 3.36(2) no . 55501
C(51) H(29) 3.18(3) no . 55501
C(51) H(30) 2.17(2) no . 55501
C(51) H(40) 2.85(3) no . 55501
C(52) N(5) 2.49(2) yes . 55501
C(52) N(8) 2.51(2) yes . 55501
C(52) C(34) 2.56(2) yes . 55501
C(52) C(35) 3.57(2) yes . 55501
C(52) C(48) 3.58(2) yes . 55501
C(52) C(50) 2.57(2) yes . 55501
C(52) C(60) 2.46(2) yes . 55501
C(52) C(64) 2.53(2) yes . 55501
C(52) H(12) 3.42(3) no . 45501
C(52) H(21) 3.25(2) no . 55501
C(52) H(30) 2.89(2) no . 55501
C(52) H(36) 2.64(2) no . 55501
C(52) H(40) 2.72(2) no . 55501
C(53) C(35) 3.05(2) yes . 55501
C(53) C(36) 2.47(2) yes . 55501
C(53) C(38) 2.52(2) yes . 55501
C(53) C(39) 3.09(2) yes . 55501
C(53) C(55) 2.44(2) yes . 55501
C(53) C(56) 2.83(2) yes . 55501
C(53) C(57) 2.42(2) yes . 55501
C(53) H(21) 2.53(3) no . 56502
C(53) H(22) 2.89(2) no . 55501
C(53) H(23) 2.95(2) no . 55501
C(53) H(31) 2.05(2) no . 55501
C(53) H(32) 3.30(2) no . 55501
C(53) H(34) 3.26(2) no . 55501
C(53) H(35) 2.00(2) no . 55501
C(54) C(25) 3.42(4) yes . 55501
C(54) C(26) 3.50(3) yes . 55501
C(54) C(37) 2.52(2) yes . 55501
C(54) C(38) 3.01(2) yes . 55501
C(54) C(39) 3.02(2) yes . 55501
C(54) C(56) 2.41(2) yes . 55501
C(54) C(57) 2.79(2) yes . 55501
C(54) C(58) 2.40(2) yes . 55501
C(54) H(13) 3.28(2) no . 66502
C(54) H(14) 3.50(3) no . 55501
C(54) H(15) 3.53(3) no . 55501
C(54) H(21) 2.97(3) no . 56502
C(54) H(23) 2.65(3) no . 55501
C(54) H(32) 2.05(2) no . 55501
C(54) H(33) 3.27(2) no . 55501
C(54) H(35) 3.24(2) no . 55501
C(55) C(25) 3.36(3) yes . 55501
C(55) C(53) 2.44(2) yes . 55501
C(55) C(57) 2.43(2) yes . 55501
C(55) C(58) 2.77(2) yes . 55501
C(55) H(12) 3.56(3) no . 66502
C(55) H(14) 3.05(4) no . 55501
C(55) H(15) 3.56(3) no . 55501
C(55) H(21) 3.42(3) no . 56502
C(55) H(31) 2.05(2) no . 55501
C(55) H(33) 2.03(2) no . 55501
C(55) H(34) 3.29(2) no . 55501
C(56) C(53) 2.83(2) yes . 55501
C(56) C(54) 2.41(2) yes . 55501
C(56) C(58) 2.45(2) yes . 55501
C(56) H(21) 3.48(3) no . 56502
C(56) H(31) 3.26(2) no . 55501
C(56) H(32) 1.99(2) no . 55501
C(56) H(34) 2.13(2) no . 55501
C(56) H(35) 3.31(2) no . 55501
C(57) N(7) 3.39(2) yes . 56502
C(57) C(53) 2.42(2) yes . 55501
C(57) C(54) 2.79(2) yes . 55501
C(57) C(55) 2.43(2) yes . 55501
C(57) H(21) 3.15(3) no . 56502
C(57) H(32) 3.28(2) no . 55501
C(57) H(33) 2.12(2) no . 55501
C(57) H(35) 2.02(2) no . 55501
C(58) N(6) 3.34(3) yes . 56502
C(58) C(35) 3.14(2) yes . 55501
C(58) C(36) 2.94(2) yes . 55501
C(58) C(37) 2.50(2) yes . 55501
C(58) C(38) 3.59(3) yes . 56502
C(58) C(41) 3.52(3) yes . 56502
C(58) C(54) 2.40(2) yes . 55501
C(58) C(55) 2.77(2) yes . 55501
C(58) C(56) 2.45(2) yes . 55501
C(58) H(21) 2.64(3) no . 56502
C(58) H(22) 2.86(2) no . 55501
C(58) H(31) 3.25(2) no . 55501
C(58) H(33) 3.30(2) no . 55501
C(58) H(34) 2.02(2) no . 55501
C(58) H(41) 3.31(2) no . 56502
C(59) N(4) 3.52(3) yes . 55501
C(59) N(5) 2.99(2) yes . 55501
C(59) C(33) 2.54(2) yes . 55501
C(59) C(50) 3.02(2) yes . 55501
C(59) C(51) 2.47(2) yes . 55501
C(59) C(61) 2.46(2) yes . 55501
C(59) C(62) 2.83(2) yes . 55501
C(59) C(63) 2.47(2) yes . 55501
C(59) H(12) 3.38(3) no . 45501
C(59) H(30) 2.89(2) no . 55501
C(59) H(36) 2.04(2) no . 55501
C(59) H(37) 3.32(2) no . 55501
C(59) H(39) 3.33(2) no . 55501
C(59) H(40) 2.12(2) no . 55501
C(60) N(5) 3.16(2) yes . 55501
C(60) C(23) 3.38(3) yes . 45501
C(60) C(24) 3.56(4) yes . 45501
C(60) C(33) 3.05(2) yes . 55501
C(60) C(52) 2.46(2) yes . 55501
C(60) C(62) 2.41(2) yes . 55501
C(60) C(63) 2.78(3) yes . 55501
C(60) C(64) 2.45(2) yes . 55501
C(60) H(12) 3.48(3) no . 45501
C(60) H(37) 2.07(2) no . 55501
C(60) H(38) 3.27(2) no . 55501
C(60) H(40) 3.31(2) no . 55501
C(60) H(47) 3.29(2) no . 56502
C(61) C(59) 2.46(2) yes . 55501
C(61) C(63) 2.41(3) yes . 55501
C(61) C(64) 2.83(2) yes . 55501
C(61) H(3) 3.46(2) no . 45501
C(61) H(36) 2.03(2) no . 55501
C(61) H(38) 2.05(3) no . 55501
C(61) H(39) 3.26(3) no . 55501
C(61) H(44) 3.45(2) no . 46501
C(61) H(46) 3.04(2) no . 46501
C(61) H(47) 3.19(2) no . 56502
C(62) C(59) 2.83(2) yes . 55501
C(62) C(60) 2.41(2) yes . 55501
C(62) C(64) 2.41(2) yes . 55501
C(62) H(3) 3.53(3) no . 45501
C(62) H(36) 3.26(2) no . 55501
C(62) H(37) 2.06(3) no . 55501
C(62) H(39) 2.00(3) no . 55501
C(62) H(40) 3.26(2) no . 55501
C(63) C(15) 3.41(3) yes . 55501
C(63) C(16) 3.55(3) yes . 55501
C(63) C(59) 2.47(2) yes . 55501
C(63) C(60) 2.78(3) yes . 55501
C(63) C(61) 2.41(3) yes . 55501
C(63) H(8) 3.38(4) no . 55501
C(63) H(30) 3.51(3) no . 55501
C(63) H(37) 3.26(2) no . 55501
C(63) H(38) 2.00(2) no . 55501
C(63) H(40) 2.05(2) no . 55501
C(64) N(4) 3.32(3) yes . 55501
C(64) C(15) 3.54(3) yes . 55501
C(64) C(16) 3.16(3) yes . 55501
C(64) C(17) 3.57(3) yes . 55501
C(64) C(50) 3.02(3) yes . 55501
C(64) C(51) 3.03(2) yes . 55501
C(64) C(52) 2.53(2) yes . 55501
C(64) C(60) 2.45(2) yes . 55501
C(64) C(61) 2.83(2) yes . 55501
C(64) C(62) 2.41(2) yes . 55501
C(64) H(30) 2.62(3) no . 55501
C(64) H(36) 3.32(2) no . 55501
C(64) H(38) 3.26(2) no . 55501
C(64) H(39) 2.03(2) no . 55501
C(65) C(35) 3.53(2) yes . 56502
C(65) C(67) 2.55(1) yes . 55501
C(65) H(22) 3.10(2) no . 56502
C(65) H(34) 3.56(2) no . 56502
C(65) H(35) 3.30(3) no . 56502
C(65) H(44) 2.04(3) no . 55501
C(65) H(45) 2.06(2) no . 55501
C(65) H(46) 2.66(2) no . 55501
C(65) H(47) 2.73(2) no . 55501
C(66) C(67) 2.55(2) yes . 65502
C(66) H(41) 2.04(3) no . 55501
C(66) H(42) 2.05(2) no . 55501
C(66) H(43) 2.07(2) no . 55501
C(66) H(46) 2.01(2) no . 55501
C(66) H(46) 2.73(2) no . 65502
C(66) H(47) 2.04(3) no . 55501
C(66) H(47) 2.75(2) no . 65502
C(67) C(65) 2.55(1) yes . 55501
C(67) C(66) 2.55(2) yes . 65502
C(67) H(24) 3.47(3) no . 55501
C(67) H(36) 3.53(2) no . 56502
C(67) H(37) 3.09(2) no . 56502
C(67) H(41) 2.72(2) no . 55501
C(67) H(42) 3.36(2) no . 55501
C(67) H(43) 2.76(2) no . 55501
C(67) H(44) 2.05(3) no . 55501
C(67) H(44) 2.69(2) no . 65502
C(67) H(45) 2.02(2) no . 55501
C(67) H(45) 2.73(2) no . 65502
C(67) H(46) 2.01(2) no . 65502
C(67) H(47) 2.07(2) no . 65502
C(68) C(70) 2.49(5) yes . 55501
C(68) H(9) 3.39(6) no . 65501
C(68) H(51) 2.01(7) no . 55501
C(68) H(52) 1.86(6) no . 55501
C(68) H(53) 2.60(5) no . 55501
C(68) H(54) 2.71(5) no . 55501
C(69) C(70) 1.55(5) yes . 55501
C(69) H(8) 3.39(7) no . 65501
C(69) H(48) 1.98(5) no . 55501
C(69) H(49) 1.87(6) no . 55501
C(69) H(50) 2.02(7) no . 55501
C(69) H(53) 1.98(6) no . 55501
C(69) H(54) 2.10(6) no . 55501
C(70) C(68) 2.49(5) yes . 55501
C(70) C(69) 1.55(5) yes . 55501
C(70) H(7) 3.34(6) no . 65501
C(70) H(8) 3.53(6) no . 65501
C(70) H(48) 3.32(5) no . 55501
C(70) H(49) 2.66(5) no . 55501
C(70) H(50) 2.66(5) no . 55501
C(70) H(51) 2.12(6) no . 55501
C(70) H(52) 2.00(6) no . 55501
H(1) Cd(1) 2.76(1) no . 55501
H(1) N(1) 3.36(2) no . 55501
H(1) N(2) 3.00(1) no . 55501
H(1) N(4) 2.91(2) no . 55501
H(1) C(1) 2.24(3) no . 55501
H(1) C(2) 1.15(3) no . 55501
H(1) C(3) 3.33(2) no . 55501
H(1) C(4) 2.26(2) no . 55501
H(1) C(5) 3.04(2) no . 55501
H(1) C(6) 3.22(2) no . 55501
H(1) C(19) 3.10(2) no . 55501
H(1) C(20) 2.95(2) no . 55501
H(2) Cd(2) 3.18(2) no . 55501
H(2) N(1) 2.00(2) no . 55501
H(2) N(6) 3.02(3) no . 55501
H(2) C(1) 3.10(2) no . 55501
H(2) C(2) 3.16(2) no . 55501
H(2) C(4) 2.13(2) no . 55501
H(2) C(5) 2.86(3) no . 55501
H(2) C(21) 2.86(3) no . 55501
H(2) C(22) 2.77(3) no . 55501
H(2) C(35) 3.34(2) no . 55501
H(2) C(36) 3.12(2) no . 55501
H(2) C(37) 3.03(2) no . 55501
H(2) C(38) 3.10(3) no . 55501
H(3) N(2) 3.21(2) no . 55501
H(3) C(5) 2.84(2) no . 55501
H(3) C(6) 2.15(2) no . 55501
H(3) C(8) 2.04(2) no . 55501
H(3) C(9) 3.16(2) no . 55501
H(3) C(21) 2.92(2) no . 55501
H(3) C(26) 2.72(3) no . 55501
H(3) C(61) 3.46(2) no . 65501
H(3) C(62) 3.53(3) no . 65501
H(3) C(65) 3.13(3) no . 56501
H(3) C(66) 3.36(2) no . 56501
H(4) N(2) 3.20(2) no . 55501
H(4) C(6) 3.15(2) no . 55501
H(4) C(7) 2.03(2) no . 55501
H(4) C(9) 2.13(3) no . 55501
H(4) C(10) 2.81(3) no . 55501
H(4) C(65) 3.09(2) no . 56501
H(5) N(2) 3.26(2) no . 55501
H(5) N(3) 3.26(2) no . 55501
H(5) C(8) 2.65(2) no . 55501
H(5) C(9) 2.00(2) no . 55501
H(5) C(11) 2.02(2) no . 55501
H(5) C(12) 2.77(2) no . 55501
H(6) N(3) 3.18(2) no . 55501
H(6) C(10) 2.89(2) no . 55501
H(6) C(11) 2.14(2) no . 55501
H(6) C(13) 2.06(2) no . 55501
H(6) C(14) 3.16(2) no . 55501
H(6) C(42) 3.57(2) no . 46501
H(7) N(3) 3.23(2) no . 55501
H(7) C(11) 3.20(2) no . 55501
H(7) C(12) 2.04(2) no . 55501
H(7) C(14) 2.18(2) no . 55501
H(7) C(15) 2.85(2) no . 55501
H(7) C(42) 3.02(2) no . 46501
H(7) C(43) 3.30(2) no . 46501
H(7) C(44) 3.21(2) no . 46501
H(7) C(70) 3.34(6) no . 45501
H(8) N(3) 3.25(2) no . 55501
H(8) N(4) 3.29(2) no . 55501
H(8) C(13) 2.64(2) no . 55501
H(8) C(14) 1.99(2) no . 55501
H(8) C(16) 2.05(2) no . 55501
H(8) C(17) 2.70(2) no . 55501
H(8) C(63) 3.38(4) no . 55501
H(8) C(69) 3.39(7) no . 45501
H(8) C(70) 3.53(6) no . 45501
H(9) N(4) 3.20(2) no . 55501
H(9) C(15) 2.84(2) no . 55501
H(9) C(16) 2.17(2) no . 55501
H(9) C(18) 2.07(2) no . 55501
H(9) C(19) 3.16(2) no . 55501
H(9) C(68) 3.39(6) no . 45501
H(10) N(4) 3.21(2) no . 55501
H(10) C(16) 3.19(2) no . 55501
H(10) C(17) 2.07(2) no . 55501
H(10) C(19) 2.15(2) no . 55501
H(10) C(20) 2.83(2) no . 55501
H(10) C(27) 2.88(2) no . 55501
H(10) C(28) 2.53(2) no . 55501
H(10) C(29) 3.45(2) no . 55501
H(11) C(3) 2.80(3) no . 55501
H(11) C(4) 2.71(2) no . 55501
H(11) C(5) 2.67(2) no . 55501
H(11) C(21) 2.05(2) no . 55501
H(11) C(23) 2.02(2) no . 55501
H(11) C(24) 3.26(2) no . 55501
H(11) C(26) 3.25(2) no . 55501
H(12) C(21) 3.26(2) no . 55501
H(12) C(22) 2.01(2) no . 55501
H(12) C(24) 2.04(2) no . 55501
H(12) C(25) 3.25(2) no . 55501
H(12) C(50) 3.03(3) no . 65501
H(12) C(51) 3.36(3) no . 65501
H(12) C(52) 3.42(3) no . 65501
H(12) C(55) 3.56(3) no . 66502
H(12) C(59) 3.38(3) no . 65501
H(12) C(60) 3.48(3) no . 65501
H(13) C(22) 3.24(2) no . 55501
H(13) C(23) 2.03(2) no . 55501
H(13) C(25) 2.05(2) no . 55501
H(13) C(26) 3.26(2) no . 55501
H(13) C(39) 2.72(2) no . 66502
H(13) C(40) 3.12(3) no . 66502
H(13) C(54) 3.28(2) no . 66502
H(14) C(21) 3.26(2) no . 55501
H(14) C(23) 3.25(2) no . 55501
H(14) C(24) 2.03(2) no . 55501
H(14) C(26) 2.03(2) no . 55501
H(14) C(54) 3.50(3) no . 55501
H(14) C(55) 3.05(4) no . 55501
H(15) C(5) 2.68(2) no . 55501
H(15) C(6) 2.81(2) no . 55501
H(15) C(7) 2.66(3) no . 55501
H(15) C(21) 2.02(2) no . 55501
H(15) C(22) 3.25(2) no . 55501
H(15) C(24) 3.24(2) no . 55501
H(15) C(25) 2.02(2) no . 55501
H(15) C(54) 3.53(3) no . 55501
H(15) C(55) 3.56(3) no . 55501
H(16) N(8) 3.27(2) no . 55501
H(16) C(18) 2.57(3) no . 55501
H(16) C(19) 2.80(3) no . 55501
H(16) C(20) 2.69(2) no . 55501
H(16) C(27) 2.05(2) no . 55501
H(16) C(29) 2.05(2) no . 55501
H(16) C(30) 3.28(2) no . 55501
H(16) C(32) 3.29(2) no . 55501
H(16) C(48) 3.22(3) no . 55501
H(16) C(49) 3.26(3) no . 55501
H(16) C(50) 3.34(3) no . 55501
H(16) C(51) 3.31(2) no . 55501
H(17) C(27) 3.28(2) no . 55501
H(17) C(28) 2.04(2) no . 55501
H(17) C(30) 2.03(3) no . 55501
H(17) C(31) 3.27(3) no . 55501
H(18) C(28) 3.27(2) no . 55501
H(18) C(29) 2.01(2) no . 55501
H(18) C(31) 2.06(2) no . 55501
H(18) C(32) 3.28(2) no . 55501
H(19) C(27) 3.32(2) no . 55501
H(19) C(29) 3.28(2) no . 55501
H(19) C(30) 2.06(3) no . 55501
H(19) C(32) 2.06(2) no . 55501
H(20) N(1) 2.64(2) no . 55501
H(20) C(1) 2.63(2) no . 55501
H(20) C(3) 3.54(2) no . 55501
H(20) C(20) 2.66(2) no . 55501
H(20) C(27) 2.05(2) no . 55501
H(20) C(28) 3.28(3) no . 55501
H(20) C(30) 3.28(2) no . 55501
H(20) C(31) 2.06(2) no . 55501
H(21) Cd(2) 2.73(1) no . 55501
H(21) N(5) 3.45(2) no . 55501
H(21) N(6) 2.76(2) no . 55501
H(21) N(8) 3.02(2) no . 55501
H(21) C(33) 2.38(2) no . 55501
H(21) C(34) 1.21(3) no . 55501
H(21) C(35) 3.31(3) no . 55501
H(21) C(36) 2.15(3) no . 55501
H(21) C(37) 2.79(2) no . 55501
H(21) C(37) 3.06(2) no . 56502
H(21) C(38) 2.96(2) no . 55501
H(21) C(38) 3.36(2) no . 56502
H(21) C(39) 3.16(2) no . 56502
H(21) C(51) 3.36(2) no . 55501
H(21) C(52) 3.25(2) no . 55501
H(21) C(53) 2.53(3) no . 56502
H(21) C(54) 2.97(3) no . 56502
H(21) C(55) 3.42(3) no . 56502
H(21) C(56) 3.48(3) no . 56502
H(21) C(57) 3.15(3) no . 56502
H(21) C(58) 2.64(3) no . 56502
H(22) Cd(1) 3.16(2) no . 55501
H(22) N(2) 3.09(3) no . 55501
H(22) N(5) 2.02(2) no . 55501
H(22) C(3) 3.36(2) no . 55501
H(22) C(4) 3.18(2) no . 55501
H(22) C(5) 3.10(3) no . 55501
H(22) C(6) 3.17(3) no . 55501
H(22) C(33) 3.09(2) no . 55501
H(22) C(34) 3.15(2) no . 55501
H(22) C(36) 2.12(2) no . 55501
H(22) C(37) 2.83(2) no . 55501
H(22) C(53) 2.89(2) no . 55501
H(22) C(58) 2.86(2) no . 55501
H(22) C(65) 3.10(2) no . 56502
H(23) N(6) 3.27(2) no . 55501
H(23) C(24) 3.05(2) no . 66502
H(23) C(33) 3.14(3) no . 56502
H(23) C(34) 2.82(2) no . 56502
H(23) C(36) 3.38(2) no . 56502
H(23) C(37) 2.91(2) no . 55501
H(23) C(38) 2.16(2) no . 55501
H(23) C(40) 2.07(2) no . 55501
H(23) C(41) 3.18(2) no . 55501
H(23) C(53) 2.95(2) no . 55501
H(23) C(54) 2.65(3) no . 55501
H(24) N(6) 3.19(2) no . 55501
H(24) C(24) 3.47(3) no . 66502
H(24) C(25) 3.57(3) no . 66502
H(24) C(38) 3.14(2) no . 55501
H(24) C(39) 2.04(2) no . 55501
H(24) C(41) 2.12(2) no . 55501
H(24) C(42) 2.76(2) no . 55501
H(24) C(67) 3.47(3) no . 55501
H(25) N(6) 3.29(2) no . 55501
H(25) N(7) 3.23(2) no . 55501
H(25) C(40) 2.66(2) no . 55501
H(25) C(41) 2.05(2) no . 55501
H(25) C(43) 2.00(2) no . 55501
H(25) C(44) 2.65(2) no . 55501
H(26) N(7) 3.21(2) no . 55501
H(26) C(42) 2.81(2) no . 55501
H(26) C(43) 2.16(2) no . 55501
H(26) C(45) 2.12(2) no . 55501
H(26) C(46) 3.17(2) no . 55501
H(27) N(7) 3.20(2) no . 55501
H(27) C(43) 3.18(2) no . 55501
H(27) C(44) 2.09(2) no . 55501
H(27) C(46) 2.13(2) no . 55501
H(27) C(47) 2.86(2) no . 55501
H(28) N(7) 3.29(2) no . 55501
H(28) N(8) 3.25(2) no . 55501
H(28) C(45) 2.68(2) no . 55501
H(28) C(46) 2.05(2) no . 55501
H(28) C(48) 2.00(2) no . 55501
H(28) C(49) 2.63(2) no . 55501
H(29) N(8) 3.21(2) no . 55501
H(29) C(47) 2.78(2) no . 55501
H(29) C(48) 2.13(3) no . 55501
H(29) C(50) 2.07(2) no . 55501
H(29) C(51) 3.18(3) no . 55501
H(30) N(8) 3.25(2) no . 55501
H(30) C(22) 3.48(2) no . 45501
H(30) C(23) 3.38(2) no . 45501
H(30) C(48) 3.18(2) no . 55501
H(30) C(49) 2.06(2) no . 55501
H(30) C(51) 2.17(2) no . 55501
H(30) C(52) 2.89(2) no . 55501
H(30) C(59) 2.89(2) no . 55501
H(30) C(63) 3.51(3) no . 55501
H(30) C(64) 2.62(3) no . 55501
H(31) C(24) 3.40(3) no . 55501
H(31) C(24) 3.45(2) no . 66502
H(31) C(25) 3.22(4) no . 55501
H(31) C(26) 3.46(3) no . 55501
H(31) C(37) 2.68(2) no . 55501
H(31) C(38) 2.76(2) no . 55501
H(31) C(39) 2.61(3) no . 55501
H(31) C(53) 2.05(2) no . 55501
H(31) C(55) 2.05(2) no . 55501
H(31) C(56) 3.26(2) no . 55501
H(31) C(58) 3.25(2) no . 55501
H(32) C(25) 3.14(3) no . 55501
H(32) C(53) 3.30(2) no . 55501
H(32) C(54) 2.05(2) no . 55501
H(32) C(56) 1.99(2) no . 55501
H(32) C(57) 3.28(2) no . 55501
H(33) C(46) 3.52(3) no . 56502
H(33) C(47) 3.17(3) no . 56502
H(33) C(48) 3.24(3) no . 56502
H(33) C(54) 3.27(2) no . 55501
H(33) C(55) 2.03(2) no . 55501
H(33) C(57) 2.12(2) no . 55501
H(33) C(58) 3.30(2) no . 55501
H(34) N(7) 2.97(3) no . 56502
H(34) C(41) 3.54(3) no . 56502
H(34) C(42) 3.20(3) no . 56502
H(34) C(43) 2.92(3) no . 56502
H(34) C(44) 3.28(2) no . 56502
H(34) C(45) 3.45(2) no . 56502
H(34) C(46) 3.20(2) no . 56502
H(34) C(53) 3.26(2) no . 55501
H(34) C(55) 3.29(2) no . 55501
H(34) C(56) 2.13(2) no . 55501
H(34) C(58) 2.02(2) no . 55501
H(34) C(65) 3.56(2) no . 56502
H(35) N(6) 2.83(3) no . 56502
H(35) C(35) 2.81(2) no . 55501
H(35) C(36) 2.65(2) no . 55501
H(35) C(37) 2.62(2) no . 55501
H(35) C(38) 2.95(3) no . 56502
H(35) C(39) 3.06(3) no . 56502
H(35) C(40) 3.00(2) no . 56502
H(35) C(41) 2.82(3) no . 56502
H(35) C(42) 3.45(2) no . 56502
H(35) C(53) 2.00(2) no . 55501
H(35) C(54) 3.24(2) no . 55501
H(35) C(56) 3.31(2) no . 55501
H(35) C(57) 2.02(2) no . 55501
H(35) C(65) 3.30(3) no . 56502
H(36) N(5) 2.82(2) no . 55501
H(36) C(23) 3.46(3) no . 45501
H(36) C(24) 3.29(4) no . 45501
H(36) C(33) 2.78(2) no . 55501
H(36) C(39) 3.60(3) no . 56502
H(36) C(52) 2.64(2) no . 55501
H(36) C(59) 2.04(2) no . 55501
H(36) C(61) 2.03(2) no . 55501
H(36) C(62) 3.26(2) no . 55501
H(36) C(64) 3.32(2) no . 55501
H(36) C(67) 3.53(2) no . 56502
H(37) C(59) 3.32(2) no . 55501
H(37) C(60) 2.07(2) no . 55501
H(37) C(62) 2.06(3) no . 55501
H(37) C(63) 3.26(2) no . 55501
H(37) C(66) 3.05(2) no . 46501
H(37) C(67) 2.88(2) no . 46501
H(37) C(67) 3.09(2) no . 56502
H(38) C(7) 3.43(3) no . 45501
H(38) C(60) 3.27(2) no . 55501
H(38) C(61) 2.05(3) no . 55501
H(38) C(63) 2.00(2) no . 55501
H(38) C(64) 3.26(2) no . 55501
H(39) C(15) 3.43(3) no . 55501
H(39) C(59) 3.33(2) no . 55501
H(39) C(61) 3.26(3) no . 55501
H(39) C(62) 2.00(3) no . 55501
H(39) C(64) 2.03(2) no . 55501
H(40) N(4) 3.11(3) no . 55501
H(40) C(16) 2.97(3) no . 55501
H(40) C(17) 3.02(3) no . 55501
H(40) C(18) 3.11(3) no . 55501
H(40) C(19) 3.16(3) no . 55501
H(40) C(50) 2.71(3) no . 55501
H(40) C(51) 2.85(3) no . 55501
H(40) C(52) 2.72(2) no . 55501
H(40) C(59) 2.12(2) no . 55501
H(40) C(60) 3.31(2) no . 55501
H(40) C(62) 3.26(2) no . 55501
H(40) C(63) 2.05(2) no . 55501
H(41) N(5) 3.18(2) no . 56502
H(41) C(35) 2.94(2) no . 56502
H(41) C(40) 3.16(3) no . 55501
H(41) C(58) 3.31(2) no . 56502
H(41) C(66) 2.04(3) no . 55501
H(41) C(67) 2.72(2) no . 55501
H(42) N(2) 3.47(2) no . 56502
H(42) C(9) 3.42(3) no . 56502
H(42) C(35) 3.26(2) no . 56502
H(42) C(66) 2.05(2) no . 55501
H(42) C(67) 3.36(2) no . 55501
H(43) C(66) 2.07(2) no . 55501
H(43) C(67) 2.76(2) no . 55501
H(44) C(10) 3.31(3) no . 56502
H(44) C(11) 3.57(3) no . 56502
H(44) C(65) 2.04(3) no . 55501
H(44) C(67) 2.05(3) no . 55501
H(44) C(67) 2.69(2) no . 65502
H(45) Cd(1) 3.53(1) no . 56502
H(45) N(3) 3.23(2) no . 56502
H(45) C(10) 3.20(3) no . 56502
H(45) C(11) 3.02(3) no . 56502
H(45) C(65) 2.06(2) no . 55501
H(45) C(67) 2.02(2) no . 55501
H(45) C(67) 2.73(2) no . 65502
H(46) C(65) 2.66(2) no . 55501
H(46) C(66) 2.01(2) no . 55501
H(46) C(66) 2.73(2) no . 65502
H(46) C(67) 2.01(2) no . 65502
H(47) C(40) 3.58(3) no . 55501
H(47) C(60) 3.29(2) no . 56502
H(47) C(61) 3.19(2) no . 56502
H(47) C(65) 2.73(2) no . 55501
H(47) C(66) 2.04(3) no . 55501
H(47) C(66) 2.75(2) no . 65502
H(47) C(67) 2.07(2) no . 65502
H(48) C(17) 3.58(6) no . 65501
H(48) C(69) 1.98(5) no . 55501
H(48) C(70) 3.32(5) no . 55501
H(49) C(69) 1.87(6) no . 55501
H(49) C(70) 2.66(5) no . 55501
H(50) C(69) 2.02(7) no . 55501
H(50) C(70) 2.66(5) no . 55501
H(51) C(68) 2.01(7) no . 55501
H(51) C(70) 2.12(6) no . 55501
H(52) C(14) 3.29(6) no . 65501
H(52) C(15) 2.80(7) no . 65501
H(52) C(16) 3.31(7) no . 65501
H(52) C(17) 3.56(6) no . 65501
H(52) C(68) 1.86(6) no . 55501
H(52) C(70) 2.00(6) no . 55501
H(53) C(68) 2.60(5) no . 55501
H(53) C(69) 1.98(6) no . 55501
H(54) C(13) 3.50(5) no . 65501
H(54) C(68) 2.71(5) no . 55501
H(54) C(69) 2.10(6) no . 55501

loop_
_geom_torsion_atom_site_label_1
_geom_torsion_atom_site_label_2
_geom_torsion_atom_site_label_3
_geom_torsion_atom_site_label_4
_geom_torsion
_geom_torsion_publ_flag
_geom_torsion_site_symmetry_1
_geom_torsion_site_symmetry_2
_geom_torsion_site_symmetry_3
_geom_torsion_site_symmetry_4
N(3) Cd(1) N(2) C(6) 165(1) yes . . . .
N(3) Cd(1) N(2) C(9) -20(1) yes . . . .
N(4) Cd(1) N(2) C(6) 89(1) yes . . . .
N(4) Cd(1) N(2) C(9) -96(1) yes . . . .
N(5) Cd(1) N(2) C(6) -59(1) yes . . . .
N(5) Cd(1) N(2) C(9) 114(1) yes . . . .
C(2) Cd(1) N(2) C(6) 31(1) yes . . . .
C(2) Cd(1) N(2) C(9) -154(1) yes . . . .
N(2) Cd(1) N(3) C(11) 28(1) yes . . . .
N(2) Cd(1) N(3) C(14) -163(1) yes . . . .
N(4) Cd(1) N(3) C(11) 165(1) yes . . . .
N(4) Cd(1) N(3) C(14) -26(1) yes . . . .
N(5) Cd(1) N(3) C(11) -78(1) yes . . . .
N(5) Cd(1) N(3) C(14) 89(1) yes . . . .
C(2) Cd(1) N(3) C(11) 96(1) yes . . . .
C(2) Cd(1) N(3) C(14) -96(1) yes . . . .
N(2) Cd(1) N(4) C(16) 93(1) yes . . . .
N(2) Cd(1) N(4) C(19) -92(1) yes . . . .
N(3) Cd(1) N(4) C(16) 17(1) yes . . . .
N(3) Cd(1) N(4) C(19) -167(1) yes . . . .
N(5) Cd(1) N(4) C(16) -118(1) yes . . . .
N(5) Cd(1) N(4) C(19) 55(1) yes . . . .
C(2) Cd(1) N(4) C(16) 150(1) yes . . . .
C(2) Cd(1) N(4) C(19) -34(1) yes . . . .
N(2) Cd(1) N(5) C(33) 155(1) yes . . . .
N(2) Cd(1) N(5) C(35) 16.0(8) yes . . . .
N(3) Cd(1) N(5) C(33) -106.8(9) yes . . . .
N(3) Cd(1) N(5) C(35) 113.8(8) yes . . . .
N(4) Cd(1) N(5) C(33) -1(1) yes . . . .
N(4) Cd(1) N(5) C(35) -141.2(7) yes . . . .
C(2) Cd(1) N(5) C(33) 77(1) yes . . . .
C(2) Cd(1) N(5) C(35) -62.1(8) yes . . . .
N(2) Cd(1) C(2) C(1) -161(1) yes . . . .
N(2) Cd(1) C(2) C(4) -51(1) yes . . . .
N(3) Cd(1) C(2) C(1) 127.8(9) yes . . . .
N(3) Cd(1) C(2) C(4) -121(1) yes . . . .
N(4) Cd(1) C(2) C(1) 55.4(9) yes . . . .
N(4) Cd(1) C(2) C(4) 166(1) yes . . . .
N(5) Cd(1) C(2) C(1) -56(1) yes . . . .
N(5) Cd(1) C(2) C(4) 54(1) yes . . . .
N(6) Cd(2) N(1) C(1) 159.4(9) yes . . . .
N(6) Cd(2) N(1) C(3) 15.9(9) yes . . . .
N(7) Cd(2) N(1) C(1) -106.5(9) yes . . . .
N(7) Cd(2) N(1) C(3) 110.0(8) yes . . . .
N(8) Cd(2) N(1) C(1) 5(1) yes . . . .
N(8) Cd(2) N(1) C(3) -138.0(8) yes . . . .
C(34) Cd(2) N(1) C(1) 81.3(9) yes . . . .
C(34) Cd(2) N(1) C(3) -62.2(9) yes . . . .
N(1) Cd(2) N(6) C(38) -60(1) yes . . . .
N(1) Cd(2) N(6) C(41) 115(1) yes . . . .
N(7) Cd(2) N(6) C(38) 162(1) yes . . . .
N(7) Cd(2) N(6) C(41) -21(1) yes . . . .
N(8) Cd(2) N(6) C(38) 85(1) yes . . . .
N(8) Cd(2) N(6) C(41) -98(1) yes . . . .
C(34) Cd(2) N(6) C(38) 29(1) yes . . . .
C(34) Cd(2) N(6) C(41) -154(1) yes . . . .
N(1) Cd(2) N(7) C(43) -75(1) yes . . . .
N(1) Cd(2) N(7) C(46) 102(1) yes . . . .
N(6) Cd(2) N(7) C(43) 26(1) yes . . . .
N(6) Cd(2) N(7) C(46) -155(1) yes . . . .
N(8) Cd(2) N(7) C(43) 162(1) yes . . . .
N(8) Cd(2) N(7) C(46) -20(1) yes . . . .
C(34) Cd(2) N(7) C(43) 94(1) yes . . . .
C(34) Cd(2) N(7) C(46) -88(1) yes . . . .
N(1) Cd(2) N(8) C(48) -124(1) yes . . . .
N(1) Cd(2) N(8) C(51) 48(1) yes . . . .
N(6) Cd(2) N(8) C(48) 92(1) yes . . . .
N(6) Cd(2) N(8) C(51) -94(1) yes . . . .
N(7) Cd(2) N(8) C(48) 16(1) yes . . . .
N(7) Cd(2) N(8) C(51) -170(1) yes . . . .
C(34) Cd(2) N(8) C(48) 149(1) yes . . . .
C(34) Cd(2) N(8) C(51) -37(1) yes . . . .
N(1) Cd(2) C(34) C(33) -58(1) yes . . . .
N(1) Cd(2) C(34) C(36) 54(1) yes . . . .
N(6) Cd(2) C(34) C(33) -161(1) yes . . . .
N(6) Cd(2) C(34) C(36) -48(1) yes . . . .
N(7) Cd(2) C(34) C(33) 128(1) yes . . . .
N(7) Cd(2) C(34) C(36) -118(1) yes . . . .
N(8) Cd(2) C(34) C(33) 56(1) yes . . . .
N(8) Cd(2) C(34) C(36) 169(1) yes . . . .
Cd(2) N(1) C(1) C(2) -145(1) yes . . . .
Cd(2) N(1) C(1) C(20) 31(1) yes . . . .
C(3) N(1) C(1) C(2) 1(1) yes . . . .
C(3) N(1) C(1) C(20) 178(1) yes . . . .
Cd(2) N(1) C(3) C(4) 148(1) yes . . . .
C(1) N(1) C(3) C(4) -1(1) yes . . . .
Cd(1) N(2) C(6) C(5) -3(2) yes . . . .
Cd(1) N(2) C(6) C(7) 173(1) yes . . . .
C(9) N(2) C(6) C(5) -178(1) yes . . . .
C(9) N(2) C(6) C(7) -1(1) yes . . . .
Cd(1) N(2) C(9) C(8) -175(1) yes . . . .
Cd(1) N(2) C(9) C(10) 5(2) yes . . . .
C(6) N(2) C(9) C(8) 0(2) yes . . . .
C(6) N(2) C(9) C(10) -178(1) yes . . . .
Cd(1) N(3) C(11) C(10) -22(3) yes . . . .
Cd(1) N(3) C(11) C(12) 164(1) yes . . . .
C(14) N(3) C(11) C(10) 168(1) yes . . . .
C(14) N(3) C(11) C(12) -5(2) yes . . . .
Cd(1) N(3) C(14) C(13) -164(1) yes . . . .
Cd(1) N(3) C(14) C(15) 23(3) yes . . . .
C(11) N(3) C(14) C(13) 5(2) yes . . . .
C(11) N(3) C(14) C(15) -166(2) yes . . . .
Cd(1) N(4) C(16) C(15) -4(3) yes . . . .
Cd(1) N(4) C(16) C(17) 177(1) yes . . . .
C(19) N(4) C(16) C(15) 179.7(14) yes . . . .
C(19) N(4) C(16) C(17) 1(2) yes . . . .
Cd(1) N(4) C(19) C(18) -175(1) yes . . . .
Cd(1) N(4) C(19) C(20) 4(3) yes . . . .
C(16) N(4) C(19) C(18) 0(2) yes . . . .
C(16) N(4) C(19) C(20) 179.7(14) yes . . . .
Cd(1) N(5) C(33) C(34) -141(1) yes . . . .
Cd(1) N(5) C(33) C(52) 38(1) yes . . . .
C(35) N(5) C(33) C(34) 1(1) yes . . . .
C(35) N(5) C(33) C(52) -179(1) yes . . . .
Cd(1) N(5) C(35) C(36) 146(1) yes . . . .
C(33) N(5) C(35) C(36) -2(1) yes . . . .
Cd(2) N(6) C(38) C(37) -2(3) yes . . . .
Cd(2) N(6) C(38) C(39) 177(1) yes . . . .
C(41) N(6) C(38) C(37) -179.0(13) yes . . . .
C(41) N(6) C(38) C(39) 1(2) yes . . . .
Cd(2) N(6) C(41) C(40) -176(1) yes . . . .
Cd(2) N(6) C(41) C(42) 10(3) yes . . . .
C(38) N(6) C(41) C(40) 0(2) yes . . . .
C(38) N(6) C(41) C(42) -172(2) yes . . . .
Cd(2) N(7) C(43) C(42) -20(3) yes . . . .
Cd(2) N(7) C(43) C(44) 173(1) yes . . . .
C(46) N(7) C(43) C(42) 162(2) yes . . . .
C(46) N(7) C(43) C(44) -4(2) yes . . . .
Cd(2) N(7) C(46) C(45) -172(1) yes . . . .
Cd(2) N(7) C(46) C(47) 14(2) yes . . . .
C(43) N(7) C(46) C(45) 5(2) yes . . . .
C(43) N(7) C(46) C(47) -167(1) yes . . . .
Cd(2) N(8) C(48) C(47) -5(2) yes . . . .
Cd(2) N(8) C(48) C(49) 173(1) yes . . . .
C(51) N(8) C(48) C(47) -179.8(14) yes . . . .
C(51) N(8) C(48) C(49) 0(2) yes . . . .
Cd(2) N(8) C(51) C(50) -174(1) yes . . . .
Cd(2) N(8) C(51) C(52) 8(2) yes . . . .
C(48) N(8) C(51) C(50) 0(2) yes . . . .
C(48) N(8) C(51) C(52) -177(1) yes . . . .
N(1) C(1) C(2) Cd(1) 107(1) yes . . . .
N(1) C(1) C(2) C(4) 0(1) yes . . . .
C(20) C(1) C(2) Cd(1) -69(1) yes . . . .
C(20) C(1) C(2) C(4) -177(1) yes . . . .
N(1) C(1) C(20) C(19) -145(1) yes . . . .
N(1) C(1) C(20) C(27) 34(2) yes . . . .
C(2) C(1) C(20) C(19) 31(2) yes . . . .
C(2) C(1) C(20) C(27) -148(1) yes . . . .
Cd(1) C(2) C(4) C(3) -106(1) yes . . . .
Cd(1) C(2) C(4) C(5) 65(2) yes . . . .
C(1) C(2) C(4) C(3) 0(1) yes . . . .
C(1) C(2) C(4) C(5) 171(1) yes . . . .
N(1) C(3) C(4) C(2) 1(1) yes . . . .
N(1) C(3) C(4) C(5) -170(1) yes . . . .
C(2) C(4) C(5) C(6) -28(2) yes . . . .
C(2) C(4) C(5) C(21) 158(1) yes . . . .
C(3) C(4) C(5) C(6) 141(1) yes . . . .
C(3) C(4) C(5) C(21) -30(2) yes . . . .
C(4) C(5) C(6) N(2) -14(2) yes . . . .
C(4) C(5) C(6) C(7) 168(1) yes . . . .
C(21) C(5) C(6) N(2) 157(1) yes . . . .
C(21) C(5) C(6) C(7) -19(3) yes . . . .
C(4) C(5) C(21) C(22) -38(2) yes . . . .
C(4) C(5) C(21) C(26) 139(2) yes . . . .
C(6) C(5) C(21) C(22) 149(2) yes . . . .
C(6) C(5) C(21) C(26) -32(3) yes . . . .
N(2) C(6) C(7) C(8) 2(2) yes . . . .
C(5) C(6) C(7) C(8) 179.5(14) yes . . . .
C(6) C(7) C(8) C(9) -1(2) yes . . . .
C(7) C(8) C(9) N(2) 1(2) yes . . . .
C(7) C(8) C(9) C(10) -179.3(15) yes . . . .
N(2) C(9) C(10) C(11) 13(3) yes . . . .
C(8) C(9) C(10) C(11) -165(2) yes . . . .
C(9) C(10) C(11) N(3) -5(3) yes . . . .
C(9) C(10) C(11) C(12) 166(2) yes . . . .
N(3) C(11) C(12) C(13) 3(2) yes . . . .
C(10) C(11) C(12) C(13) -169(2) yes . . . .
C(11) C(12) C(13) C(14) 0(2) yes . . . .
C(12) C(13) C(14) N(3) -3(2) yes . . . .
C(12) C(13) C(14) C(15) 169(2) yes . . . .
N(3) C(14) C(15) C(16) 0(3) yes . . . .
C(13) C(14) C(15) C(16) -170(2) yes . . . .
C(14) C(15) C(16) N(4) -10(3) yes . . . .
C(14) C(15) C(16) C(17) 167(2) yes . . . .
N(4) C(16) C(17) C(18) -2(2) yes . . . .
C(15) C(16) C(17) C(18) 178(2) yes . . . .
C(16) C(17) C(18) C(19) 2(2) yes . . . .
C(17) C(18) C(19) N(4) -1(2) yes . . . .
C(17) C(18) C(19) C(20) 178(2) yes . . . .
N(4) C(19) C(20) C(1) 14(3) yes . . . .
N(4) C(19) C(20) C(27) -165(2) yes . . . .
C(18) C(19) C(20) C(1) -164(1) yes . . . .
C(18) C(19) C(20) C(27) 15(3) yes . . . .
C(1) C(20) C(27) C(28) -150(1) yes . . . .
C(1) C(20) C(27) C(32) 37(2) yes . . . .
C(19) C(20) C(27) C(28) 29(2) yes . . . .
C(19) C(20) C(27) C(32) -142(1) yes . . . .
C(5) C(21) C(22) C(23) 176(2) yes . . . .
C(26) C(21) C(22) C(23) -1(3) yes . . . .
C(5) C(21) C(26) C(25) -178(2) yes . . . .
C(22) C(21) C(26) C(25) 0(3) yes . . . .
C(21) C(22) C(23) C(24) 0(3) yes . . . .
C(22) C(23) C(24) C(25) 1(4) yes . . . .
C(23) C(24) C(25) C(26) -3(4) yes . . . .
C(24) C(25) C(26) C(21) 2(3) yes . . . .
C(20) C(27) C(28) C(29) -169(1) yes . . . .
C(32) C(27) C(28) C(29) 3(2) yes . . . .
C(20) C(27) C(32) C(31) 169(1) yes . . . .
C(28) C(27) C(32) C(31) -3(2) yes . . . .
C(27) C(28) C(29) C(30) 0(3) yes . . . .
C(28) C(29) C(30) C(31) -1(3) yes . . . .
C(29) C(30) C(31) C(32) 1(3) yes . . . .
C(30) C(31) C(32) C(27) 1(3) yes . . . .
N(5) C(33) C(34) Cd(2) 108(1) yes . . . .
N(5) C(33) C(34) C(36) 0(1) yes . . . .
C(52) C(33) C(34) Cd(2) -70(1) yes . . . .
C(52) C(33) C(34) C(36) -179.9(14) yes . . . .
N(5) C(33) C(52) C(51) -149(1) yes . . . .
N(5) C(33) C(52) C(59) 34(2) yes . . . .
C(34) C(33) C(52) C(51) 29(2) yes . . . .
C(34) C(33) C(52) C(59) -146(1) yes . . . .
Cd(2) C(34) C(36) C(35) -108(1) yes . . . .
Cd(2) C(34) C(36) C(37) 64(2) yes . . . .
C(33) C(34) C(36) C(35) -1(1) yes . . . .
C(33) C(34) C(36) C(37) 171(1) yes . . . .
N(5) C(35) C(36) C(34) 2(1) yes . . . .
N(5) C(35) C(36) C(37) -171(1) yes . . . .
C(34) C(36) C(37) C(38) -29(3) yes . . . .
C(34) C(36) C(37) C(53) 152(1) yes . . . .
C(35) C(36) C(37) C(38) 142(1) yes . . . .
C(35) C(36) C(37) C(53) -36(2) yes . . . .
C(36) C(37) C(38) N(6) -13(3) yes . . . .
C(36) C(37) C(38) C(39) 165(2) yes . . . .
C(53) C(37) C(38) N(6) 165(1) yes . . . .
C(53) C(37) C(38) C(39) -15(3) yes . . . .
C(36) C(37) C(53) C(54) 146(2) yes . . . .
C(36) C(37) C(53) C(58) -35(2) yes . . . .
C(38) C(37) C(53) C(54) -32(2) yes . . . .
C(38) C(37) C(53) C(58) 145(1) yes . . . .
N(6) C(38) C(39) C(40) -2(2) yes . . . .
C(37) C(38) C(39) C(40) 178(2) yes . . . .
C(38) C(39) C(40) C(41) 2(2) yes . . . .
C(39) C(40) C(41) N(6) -1(2) yes . . . .
C(39) C(40) C(41) C(42) 171(1) yes . . . .
N(6) C(41) C(42) C(43) 8(3) yes . . . .
C(40) C(41) C(42) C(43) -163(2) yes . . . .
C(41) C(42) C(43) N(7) -3(3) yes . . . .
C(41) C(42) C(43) C(44) 161(2) yes . . . .
N(7) C(43) C(44) C(45) 2(2) yes . . . .
C(42) C(43) C(44) C(45) -165(1) yes . . . .
C(43) C(44) C(45) C(46) 1(2) yes . . . .
C(44) C(45) C(46) N(7) -4(2) yes . . . .
C(44) C(45) C(46) C(47) 169(1) yes . . . .
N(7) C(46) C(47) C(48) 5(3) yes . . . .
C(45) C(46) C(47) C(48) -167(2) yes . . . .
C(46) C(47) C(48) N(8) -10(3) yes . . . .
C(46) C(47) C(48) C(49) 170(2) yes . . . .
N(8) C(48) C(49) C(50) 1(2) yes . . . .
C(47) C(48) C(49) C(50) -178(2) yes . . . .
C(48) C(49) C(50) C(51) -1(2) yes . . . .
C(49) C(50) C(51) N(8) 1(2) yes . . . .
C(49) C(50) C(51) C(52) 178(1) yes . . . .
N(8) C(51) C(52) C(33) 15(2) yes . . . .
N(8) C(51) C(52) C(59) -168(1) yes . . . .
C(50) C(51) C(52) C(33) -160(1) yes . . . .
C(50) C(51) C(52) C(59) 15(3) yes . . . .
C(33) C(52) C(59) C(60) 37(3) yes . . . .
C(33) C(52) C(59) C(64) -147(2) yes . . . .
C(51) C(52) C(59) C(60) -137(2) yes . . . .
C(51) C(52) C(59) C(64) 36(3) yes . . . .
C(37) C(53) C(54) C(55) 176(2) yes . . . .
C(58) C(53) C(54) C(55) -1(3) yes . . . .
C(37) C(53) C(58) C(57) -177(2) yes . . . .
C(54) C(53) C(58) C(57) 0(3) yes . . . .
C(53) C(54) C(55) C(56) -2(3) yes . . . .
C(54) C(55) C(56) C(57) 6(3) yes . . . .
C(55) C(56) C(57) C(58) -6(3) yes . . . .
C(56) C(57) C(58) C(53) 3(3) yes . . . .
C(52) C(59) C(60) C(61) 173(2) yes . . . .
C(64) C(59) C(60) C(61) -1(3) yes . . . .
C(52) C(59) C(64) C(63) -172(2) yes . . . .
C(60) C(59) C(64) C(63) 2(3) yes . . . .
C(59) C(60) C(61) C(62) 0(3) yes . . . .
C(60) C(61) C(62) C(63) 2(3) yes . . . .
C(61) C(62) C(63) C(64) -1(4) yes . . . .
C(62) C(63) C(64) C(59) 0(3) yes . . . .
